data_7101671
loop_
_publ_author_name
'Ritchie, Chris'
'Burkholder, Eric M'
'Long, De-Liang'
'Adam, David'
'K\"ogerler, Paul'
'Cronin, Leroy'

_publ_section_title
;
 Exploiting the multifunctionality of organocations in the assembly of
 hybrid polyoxometalate clusters and networks.
;
_journal_issue 5
_journal_name_full 'Chemical communications (Cambridge, England)'
_journal_page_first 468
_journal_page_last 470
_journal_paper_doi 10.1039/b612741j
_journal_year 2007
_chemical_formula_sum 'C24 H90 Mn4 N6 Na4 O89 P2 W18'
_chemical_formula_weight 5569.98
_chemical_name_systematic
;
?
;
_space_group_IT_number 2
_symmetry_cell_setting triclinic
_symmetry_space_group_name_Hall '-P 1'
_symmetry_space_group_name_H-M 'P -1'
_atom_sites_solution_hydrogens geom
_atom_sites_solution_primary direct
_atom_sites_solution_secondary difmap
_audit_creation_method SHELXL-97
_cell_angle_alpha 81.738(2)
_cell_angle_beta 80.966(2)
_cell_angle_gamma 67.900(2)
_cell_formula_units_Z 1
_cell_length_a 12.5674(5)
_cell_length_b 13.0776(5)
_cell_length_c 17.2042(6)
_cell_measurement_reflns_used 12761
_cell_measurement_temperature 273(2)
_cell_measurement_theta_max 28.28
_cell_measurement_theta_min 1.2
_cell_volume 2576.21(17)
_computing_cell_refinement 'Bruker-AXS APEX II software suite'
_computing_data_collection 'Bruker-AXS APEX II software suite'
_computing_data_reduction 'Bruker-AXS APEX II software suite'
_computing_molecular_graphics 'Bruker-AXS APEX II software suite'
_computing_publication_material 'Bruker-AXS APEX II software suite'
_computing_structure_refinement 'SHELXL-97 (Sheldrick, 1997)'
_computing_structure_solution 'SHELXS-97 (Sheldrick, 1990)'
_diffrn_ambient_temperature 273(2)
_diffrn_detector_area_resol_mean 512
_diffrn_measured_fraction_theta_full 0.998
_diffrn_measured_fraction_theta_max 0.998
_diffrn_measurement_device_type 'Bruker-AXS APEX II'
_diffrn_measurement_method 'Phi and omega scans'
_diffrn_radiation_monochromator graphite
_diffrn_radiation_source 'fine-focus sealed tube'
_diffrn_radiation_type MoK\a
_diffrn_radiation_wavelength 0.71073
_diffrn_reflns_av_R_equivalents 0.0616
_diffrn_reflns_av_sigmaI/netI 0.0546
_diffrn_reflns_limit_h_max 15
_diffrn_reflns_limit_h_min -15
_diffrn_reflns_limit_k_max 16
_diffrn_reflns_limit_k_min -16
_diffrn_reflns_limit_l_max 21
_diffrn_reflns_limit_l_min -20
_diffrn_reflns_number 46475
_diffrn_reflns_theta_full 26.00
_diffrn_reflns_theta_max 26.00
_diffrn_reflns_theta_min 1.95
_diffrn_standards_decay_% 0
_exptl_absorpt_coefficient_mu 20.631
_exptl_absorpt_correction_T_max 0.2891
_exptl_absorpt_correction_T_min 0.0444
_exptl_absorpt_correction_type empirical
_exptl_absorpt_process_details SADABS
_exptl_crystal_colour yellow
_exptl_crystal_density_diffrn 3.590
_exptl_crystal_density_meas ?
_exptl_crystal_density_method 'not measured'
_exptl_crystal_description plate
_exptl_crystal_F_000 2494
_exptl_crystal_size_max 0.40
_exptl_crystal_size_mid 0.20
_exptl_crystal_size_min 0.08
_refine_diff_density_max 3.37
_refine_diff_density_min -2.13
_refine_diff_density_rms 0.37
_refine_ls_extinction_coef none
_refine_ls_extinction_method none
_refine_ls_goodness_of_fit_ref 1.046
_refine_ls_hydrogen_treatment riding
_refine_ls_matrix_type full
_refine_ls_number_parameters 658
_refine_ls_number_reflns 10110
_refine_ls_number_restraints 0
_refine_ls_restrained_S_all 1.046
_refine_ls_R_factor_all 0.0591
_refine_ls_R_factor_gt 0.0400
_refine_ls_shift/su_max 0.001
_refine_ls_shift/su_mean 0.000
_refine_ls_structure_factor_coef Fsqd
_refine_ls_weighting_details 'calc w=1/[\s^2^(Fo^2^)+(0.0381P)^2^+51.6180P] where P=(Fo^2^+2Fc^2^)/3'
_refine_ls_weighting_scheme calc
_refine_ls_wR_factor_gt 0.0896
_refine_ls_wR_factor_ref 0.0990
_reflns_number_gt 7939
_reflns_number_total 10110
_reflns_threshold_expression >2sigma(I)
_cod_data_source_file b612741j.txt
_cod_data_source_block p-1
_cod_depositor_comments
;
The following automatic conversions were performed:

'_exptl_crystal_density_meas' value 'none' was changed to '?' - the
value is perceived as not measured.

Automatic conversion script
Id: cif_fix_values 3008 2015-01-20 13:52:24Z robertas 
;
_cod_database_code 7101671

loop_
_symmetry_equiv_pos_as_xyz
'x, y, z'
'-x, -y, -z'

loop_
_atom_site_label
_atom_site_type_symbol
_atom_site_fract_x
_atom_site_fract_y
_atom_site_fract_z
_atom_site_U_iso_or_equiv
_atom_site_adp_type
_atom_site_occupancy
_atom_site_symmetry_multiplicity
_atom_site_calc_flag
_atom_site_refinement_flags
W1 W 0.71529(4) 0.29169(4) 0.13248(3) 0.01186(12) Uani 1 1 d .
W2 W 1.00366(4) 0.21460(4) 0.14833(3) 0.01049(12) Uani 1 1 d .
W3 W 1.18505(4) -0.08166(4) 0.18779(3) 0.01129(12) Uani 1 1 d .
W4 W 1.05759(5) -0.27730(4) 0.21315(3) 0.01555(12) Uani 1 1 d .
W5 W 0.74703(5) -0.19347(5) 0.19857(3) 0.01624(13) Uani 1 1 d .
W6 W 0.58454(4) 0.07799(4) 0.15948(3) 0.01279(12) Uani 1 1 d .
W7 W 0.81783(4) 0.20170(4) 0.31759(3) 0.01170(12) Uani 1 1 d .
W8 W 0.99853(4) -0.09517(4) 0.35765(3) 0.01190(12) Uani 1 1 d .
W9 W 0.68414(4) -0.01372(4) 0.34406(3) 0.01304(12) Uani 1 1 d .
Mn1 Mn 0.91609(16) 0.13836(16) -0.01949(10) 0.0122(4) Uani 1 1 d .
Mn2 Mn 1.19517(16) 0.05984(16) -0.00477(11) 0.0129(4) Uani 1 1 d .
Na1 Na 0.5000 0.5000 0.0000 0.0297(19) Uani 1 2 d S
Na2 Na 0.5747(18) 0.5731(17) 0.2255(12) 0.034(5) Uiso 0.30 1 d P
Na2' Na 0.641(3) 0.506(3) 0.3664(19) 0.039(8) Uiso 0.20 1 d P
Na3 Na 0.6492(18) 0.4139(17) 0.5056(12) 0.035(5) Uiso 0.30 1 d P
Na3' Na 0.769(2) 0.381(2) 0.5413(16) 0.025(6) Uiso 0.20 1 d P
Na4 Na 0.712(2) 0.665(2) 0.4159(17) 0.030(7) Uiso 0.20 1 d P
Na4' Na 0.9510(14) 0.3803(14) 0.5627(10) 0.018(4) Uiso 0.30 1 d P
P1 P 0.8860(2) 0.0050(2) 0.16483(16) 0.0047(6) Uani 1 1 d .
O1 O 0.6155(7) 0.4234(7) 0.1111(5) 0.021(2) Uani 1 1 d .
O2 O 0.7607(7) 0.2367(7) 0.0386(5) 0.0146(19) Uani 1 1 d .
O3 O 0.8568(7) 0.3233(7) 0.1250(5) 0.0131(19) Uani 1 1 d .
O4 O 0.8671(6) 0.1234(6) 0.1799(4) 0.0068(16) Uiso 1 1 d .
O5 O 0.7160(7) 0.3024(7) 0.2481(5) 0.0153(19) Uani 1 1 d .
O6 O 0.6216(7) 0.2059(7) 0.1675(5) 0.0159(19) Uani 1 1 d .
O7 O 1.0277(7) 0.1625(7) 0.0523(5) 0.0141(19) Uani 1 1 d .
O8 O 1.0853(7) 0.2976(7) 0.1352(5) 0.0151(19) Uani 1 1 d .
O9 O 1.1096(7) 0.0779(7) 0.1893(5) 0.0139(19) Uani 1 1 d .
O10 O 0.9407(7) 0.2396(7) 0.2587(5) 0.0146(19) Uani 1 1 d .
O11 O 1.1695(7) -0.0690(7) 0.0827(5) 0.0160(19) Uani 1 1 d .
O12 O 1.3256(7) -0.0974(8) 0.1907(5) 0.017(2) Uani 1 1 d .
O13 O 1.1910(7) -0.2299(7) 0.2034(5) 0.0154(19) Uani 1 1 d .
O14 O 1.1387(7) -0.0821(7) 0.3039(5) 0.0138(19) Uani 1 1 d .
O15 O 0.9881(7) -0.0762(7) 0.2098(5) 0.0118(18) Uani 1 1 d .
O16 O 1.0576(8) -0.2546(7) 0.1094(5) 0.018(2) Uani 1 1 d .
O17 O 1.1230(9) -0.4207(7) 0.2311(5) 0.024(2) Uani 1 1 d .
O18 O 1.0443(7) -0.2377(7) 0.3243(5) 0.0156(19) Uani 1 1 d .
O19 O 0.8037(8) -0.1855(7) 0.0975(5) 0.020(2) Uani 1 1 d .
O20 O 0.7082(9) -0.3093(8) 0.2087(5) 0.025(2) Uani 1 1 d .
O21 O 0.7772(7) -0.0203(7) 0.1988(5) 0.0108(18) Uani 1 1 d .
O22 O 0.6966(8) -0.1474(7) 0.3098(5) 0.018(2) Uani 1 1 d .
O23 O 0.6028(8) -0.0772(8) 0.1793(5) 0.018(2) Uani 1 1 d .
O24 O 0.5694(7) 0.0654(7) 0.2795(5) 0.0134(19) Uani 1 1 d .
O25 O 0.4385(7) 0.1366(8) 0.1487(5) 0.017(2) Uani 1 1 d .
O26 O 0.6538(7) 0.0592(7) 0.0608(5) 0.0148(19) Uani 1 1 d .
O27 O 0.7154(7) 0.1206(7) 0.3384(5) 0.0161(19) Uani 1 1 d .
O28 O 0.8416(7) -0.0860(7) 0.3676(5) 0.0113(18) Uani 1 1 d .
O29 O 0.7869(7) 0.2719(7) 0.3993(5) 0.017(2) Uani 1 1 d .
O30 O 1.0315(7) -0.1242(8) 0.4528(5) 0.017(2) Uani 1 1 d .
O31 O 0.6069(7) -0.0142(8) 0.4363(5) 0.018(2) Uani 1 1 d .
O32 O 0.9144(7) -0.0085(7) 0.0752(4) 0.0110(18) Uani 1 1 d .
O33 O 0.9370(7) 0.0617(7) 0.3478(5) 0.0152(19) Uani 1 1 d .
O34 O 0.8990(8) -0.2554(7) 0.2340(5) 0.018(2) Uani 1 1 d .
O35 O 1.3109(8) 0.1147(9) 0.0436(5) 0.026(2) Uani 1 1 d .
O36 O 0.3359(12) 0.4652(12) 0.0690(7) 0.056(4) Uani 1 1 d .
O37 O 0.900(2) 0.574(2) 0.5789(17) 0.065(8) Uiso 0.50 1 d P
O37' O 0.992(4) 0.619(4) 0.575(3) 0.056(12) Uiso 0.30 1 d P
O38 O 0.6486(16) 1.2874(15) 0.6562(11) 0.051(5) Uiso 0.70 1 d P
O39 O 0.4136(9) 0.6740(9) 0.0667(6) 0.031(2) Uani 1 1 d .
O40 O 0.5266(11) 0.7018(11) 0.6659(9) 0.064(4) Uani 1 1 d .
O41 O 0.6429(12) 0.7913(11) 0.5397(7) 0.054(4) Uani 1 1 d .
O42 O 0.4925(7) 0.1492(8) 0.9486(5) 0.022(2) Uani 1 1 d .
O43 O 0.856(2) 0.669(2) 0.4187(15) 0.034(6) Uiso 0.40 1 d P
O44 O 0.3498(13) 0.4713(13) 0.2264(9) 0.050(4) Uiso 0.80 1 d P
O45 O 0.3849(9) 0.6490(9) 0.2144(6) 0.033(3) Uani 1 1 d .
O46 O 0.714(3) 0.541(3) 0.4200(19) 0.055(9) Uiso 0.40 1 d P
O47 O 0.494(3) 0.454(3) 0.4215(19) 0.052(8) Uiso 0.40 1 d P
N1 N 0.1198(11) 0.4312(11) 0.0056(8) 0.031(3) Uani 1 1 d .
N2 N 0.7929(11) 0.8027(12) 0.6395(7) 0.032(3) Uani 1 1 d .
N3 N 0.7182(11) 1.0455(12) 0.6116(7) 0.034(3) Uani 1 1 d .
C1 C 0.3163(13) 0.3727(13) 0.0500(10) 0.032(4) Uani 1 1 d .
H1A H 0.2737 0.3468 0.0954 0.039 Uiso 1 1 calc R
H1B H 0.3903 0.3135 0.0398 0.039 Uiso 1 1 calc R
C2 C 0.2504(14) 0.3954(15) -0.0207(9) 0.041(4) Uani 1 1 d .
H2A H 0.2760 0.3291 -0.0483 0.049 Uiso 1 1 calc R
H2B H 0.2659 0.4535 -0.0569 0.049 Uiso 1 1 calc R
C3 C 0.0691(17) 0.5325(16) 0.0428(9) 0.045(5) Uani 1 1 d .
H3A H 0.0823 0.5919 0.0068 0.054 Uiso 1 1 calc R
H3B H 0.1067 0.5252 0.0895 0.054 Uiso 1 1 calc R
C4 C -0.0598(16) 0.5627(13) 0.0663(9) 0.043(5) Uani 1 1 d .
H4A H -0.0916 0.6337 0.0884 0.051 Uiso 1 1 calc R
H4B H -0.0733 0.5074 0.1065 0.051 Uiso 1 1 calc R
C5 C 0.939(2) 0.606(2) 0.6377(18) 0.092(8) Uiso 1 1 d .
C6 C 0.8539(15) 0.6915(14) 0.6834(9) 0.039(4) Uani 1 1 d .
H6A H 0.8916 0.7042 0.7242 0.047 Uiso 1 1 calc R
H6B H 0.7954 0.6628 0.7098 0.047 Uiso 1 1 calc R
C7 C 0.8726(13) 0.8630(14) 0.6006(8) 0.031(4) Uani 1 1 d .
H7A H 0.9096 0.8781 0.6407 0.038 Uiso 1 1 calc R
H7B H 0.9325 0.8162 0.5646 0.038 Uiso 1 1 calc R
C8 C 0.8083(12) 0.9666(11) 0.5575(8) 0.022(3) Uiso 1 1 d .
H8A H 0.7708 0.9512 0.5178 0.026 Uiso 1 1 calc R
H8B H 0.8616 1.0014 0.5305 0.026 Uiso 1 1 calc R
C9 C 0.7043(14) 0.8787(16) 0.6963(9) 0.039(4) Uani 1 1 d .
H9A H 0.6502 0.8441 0.7218 0.047 Uiso 1 1 calc R
H9B H 0.7426 0.8909 0.7369 0.047 Uiso 1 1 calc R
C10 C 0.6405(14) 0.9871(16) 0.6533(9) 0.042(5) Uani 1 1 d .
H10A H 0.5842 1.0344 0.6908 0.051 Uiso 1 1 calc R
H10B H 0.5988 0.9745 0.6150 0.051 Uiso 1 1 calc R
C11 C 0.6527(13) 1.1501(15) 0.5646(9) 0.041(4) Uani 1 1 d .
H11A H 0.6066 1.1330 0.5318 0.049 Uiso 1 1 calc R
H11B H 0.7079 1.1757 0.5296 0.049 Uiso 1 1 calc R
H12A H 0.5249 1.2213 0.6535 0.049 Uiso 1 1 d R
H12B H 0.5174 1.3011 0.5746 0.049 Uiso 1 1 d R
C12 C 0.5722(17) 1.246(2) 0.6136(12) 0.079(8) Uani 1 1 d .

loop_
_atom_site_aniso_label
_atom_site_aniso_U_11
_atom_site_aniso_U_22
_atom_site_aniso_U_33
_atom_site_aniso_U_23
_atom_site_aniso_U_13
_atom_site_aniso_U_12
W1 0.0109(3) 0.0127(3) 0.0095(2) 0.0017(2) -0.00135(19) -0.0024(2)
W2 0.0123(3) 0.0131(3) 0.0075(2) 0.0018(2) -0.00049(19) -0.0074(2)
W3 0.0099(3) 0.0153(3) 0.0067(2) 0.0018(2) -0.00073(19) -0.0032(2)
W4 0.0230(3) 0.0117(3) 0.0091(2) 0.0025(2) -0.0013(2) -0.0045(2)
W5 0.0255(3) 0.0185(3) 0.0096(2) 0.0025(2) -0.0027(2) -0.0147(2)
W6 0.0101(3) 0.0216(3) 0.0079(2) 0.0004(2) -0.00027(19) -0.0080(2)
W7 0.0121(3) 0.0145(3) 0.0087(2) 0.0004(2) -0.00014(19) -0.0060(2)
W8 0.0121(3) 0.0154(3) 0.0074(2) 0.0024(2) -0.00080(19) -0.0055(2)
W9 0.0130(3) 0.0210(3) 0.0077(2) 0.0012(2) 0.00007(19) -0.0104(2)
Mn1 0.0120(10) 0.0145(10) 0.0090(9) 0.0017(8) -0.0010(7) -0.0047(8)
Mn2 0.0125(10) 0.0163(10) 0.0100(9) 0.0010(8) -0.0005(7) -0.0065(8)
Na1 0.036(5) 0.029(5) 0.026(4) 0.005(4) -0.013(4) -0.013(4)
P1 0.0068(14) 0.0076(15) 0.0014(13) 0.0017(12) 0.0000(11) -0.0053(12)
O1 0.015(5) 0.018(5) 0.024(5) 0.001(4) -0.003(4) -0.001(4)
O2 0.018(5) 0.015(5) 0.009(4) 0.004(4) 0.000(4) -0.007(4)
O3 0.013(4) 0.019(5) 0.009(4) 0.002(4) 0.001(3) -0.009(4)
O5 0.015(5) 0.014(5) 0.012(4) 0.000(4) 0.001(4) -0.002(4)
O6 0.015(5) 0.019(5) 0.012(4) 0.003(4) 0.002(4) -0.007(4)
O7 0.016(5) 0.016(5) 0.012(4) 0.004(4) -0.002(4) -0.009(4)
O8 0.019(5) 0.016(5) 0.011(4) -0.003(4) 0.001(4) -0.008(4)
O9 0.006(4) 0.019(5) 0.017(4) 0.001(4) -0.004(3) -0.004(4)
O10 0.009(4) 0.024(5) 0.014(4) -0.004(4) -0.001(3) -0.010(4)
O11 0.018(5) 0.017(5) 0.009(4) 0.005(4) -0.004(4) -0.004(4)
O12 0.010(4) 0.029(5) 0.011(4) 0.002(4) -0.005(4) -0.006(4)
O13 0.019(5) 0.015(5) 0.011(4) -0.001(4) 0.000(4) -0.006(4)
O14 0.015(5) 0.020(5) 0.007(4) 0.000(4) -0.001(3) -0.007(4)
O15 0.014(4) 0.010(4) 0.009(4) 0.001(4) -0.002(3) -0.002(4)
O16 0.022(5) 0.012(5) 0.014(4) 0.004(4) -0.003(4) -0.002(4)
O17 0.038(6) 0.011(5) 0.022(5) -0.001(4) -0.003(4) -0.009(4)
O18 0.016(5) 0.014(5) 0.016(4) 0.003(4) -0.003(4) -0.004(4)
O19 0.026(5) 0.021(5) 0.018(5) 0.003(4) -0.006(4) -0.013(4)
O20 0.040(6) 0.025(6) 0.018(5) 0.000(4) 0.000(4) -0.023(5)
O21 0.008(4) 0.014(5) 0.014(4) 0.003(4) -0.003(3) -0.009(4)
O22 0.024(5) 0.021(5) 0.010(4) 0.006(4) -0.007(4) -0.012(4)
O23 0.025(5) 0.026(5) 0.010(4) 0.001(4) -0.002(4) -0.016(4)
O24 0.018(5) 0.020(5) 0.008(4) 0.000(4) 0.000(3) -0.014(4)
O25 0.016(5) 0.026(5) 0.011(4) -0.006(4) 0.001(4) -0.008(4)
O26 0.015(5) 0.018(5) 0.011(4) -0.002(4) -0.002(4) -0.005(4)
O27 0.021(5) 0.016(5) 0.009(4) 0.001(4) 0.007(4) -0.007(4)
O28 0.010(4) 0.018(5) 0.009(4) 0.000(4) 0.000(3) -0.009(4)
O29 0.020(5) 0.020(5) 0.012(4) 0.006(4) -0.004(4) -0.008(4)
O30 0.010(4) 0.031(6) 0.010(4) -0.003(4) -0.003(3) -0.007(4)
O31 0.015(5) 0.032(6) 0.010(4) -0.006(4) 0.001(4) -0.011(4)
O32 0.009(4) 0.018(5) 0.006(4) -0.001(4) 0.001(3) -0.006(4)
O33 0.023(5) 0.019(5) 0.010(4) -0.001(4) -0.005(4) -0.013(4)
O34 0.026(5) 0.016(5) 0.013(4) 0.003(4) -0.004(4) -0.009(4)
O35 0.026(6) 0.040(6) 0.021(5) -0.001(5) -0.005(4) -0.022(5)
O36 0.078(10) 0.083(10) 0.033(7) -0.007(7) -0.003(6) -0.060(9)
O39 0.031(6) 0.032(6) 0.027(6) 0.004(5) -0.011(5) -0.006(5)
O40 0.039(8) 0.057(9) 0.086(11) -0.020(8) 0.002(7) -0.007(7)
O41 0.077(10) 0.056(8) 0.052(8) -0.005(7) -0.039(7) -0.036(8)
O42 0.011(5) 0.033(6) 0.018(5) 0.003(4) 0.001(4) -0.007(4)
O45 0.031(6) 0.059(8) 0.020(5) -0.017(5) 0.013(4) -0.030(6)
N1 0.025(7) 0.031(8) 0.040(8) 0.010(6) -0.005(6) -0.016(6)
N2 0.033(7) 0.060(9) 0.017(6) 0.000(6) 0.000(5) -0.033(7)
N3 0.025(7) 0.069(10) 0.012(6) 0.000(6) 0.003(5) -0.024(7)
C1 0.017(8) 0.033(9) 0.042(10) -0.002(8) -0.004(7) -0.005(7)
C2 0.042(10) 0.047(11) 0.027(9) 0.007(8) 0.005(7) -0.015(9)
C3 0.080(14) 0.067(13) 0.017(8) 0.010(8) -0.015(8) -0.060(12)
C4 0.074(13) 0.011(8) 0.019(8) 0.002(6) 0.009(8) 0.005(8)
C6 0.056(11) 0.052(11) 0.021(8) 0.002(8) 0.005(8) -0.039(10)
C7 0.026(8) 0.060(11) 0.015(7) -0.006(7) 0.009(6) -0.028(8)
C9 0.033(9) 0.073(13) 0.021(8) -0.006(9) 0.003(7) -0.032(9)
C10 0.033(9) 0.084(14) 0.029(9) -0.016(9) 0.013(7) -0.045(10)
C11 0.018(8) 0.065(13) 0.028(9) 0.005(9) -0.005(7) -0.005(8)
C12 0.036(12) 0.100(19) 0.050(13) -0.007(13) 0.005(10) 0.030(12)

loop_
_atom_type_symbol
_atom_type_description
_atom_type_scat_dispersion_real
_atom_type_scat_dispersion_imag
_atom_type_scat_source
W W -0.8490 6.8722 'International Tables Vol C Tables 4.2.6.8 and 6.1.1.4'
Mn Mn 0.3368 0.7283 'International Tables Vol C Tables 4.2.6.8 and 6.1.1.4'
Na Na 0.0362 0.0249 'International Tables Vol C Tables 4.2.6.8 and 6.1.1.4'
P P 0.1023 0.0942 'International Tables Vol C Tables 4.2.6.8 and 6.1.1.4'
O O 0.0106 0.0060 'International Tables Vol C Tables 4.2.6.8 and 6.1.1.4'
N N 0.0061 0.0033 'International Tables Vol C Tables 4.2.6.8 and 6.1.1.4'
C C 0.0033 0.0016 'International Tables Vol C Tables 4.2.6.8 and 6.1.1.4'
H H 0.0000 0.0000 'International Tables Vol C Tables 4.2.6.8 and 6.1.1.4'

loop_
_geom_angle_atom_site_label_1
_geom_angle_atom_site_label_2
_geom_angle_atom_site_label_3
_geom_angle
_geom_angle_site_symmetry_1
_geom_angle_site_symmetry_3
O1 W1 O2 103.6(4) . .
O1 W1 O6 103.2(4) . .
O2 W1 O6 93.5(4) . .
O1 W1 O3 101.0(4) . .
O2 W1 O3 90.2(4) . .
O6 W1 O3 153.9(3) . .
O1 W1 O5 97.7(4) . .
O2 W1 O5 158.3(4) . .
O6 W1 O5 85.7(3) . .
O3 W1 O5 81.5(3) . .
O1 W1 O4 169.1(4) . .
O2 W1 O4 85.0(3) . .
O6 W1 O4 82.7(3) . .
O3 W1 O4 71.9(3) . .
O5 W1 O4 73.4(3) . .
O8 W2 O7 103.1(4) . .
O8 W2 O9 101.4(4) . .
O7 W2 O9 90.8(4) . .
O8 W2 O3 100.0(4) . .
O7 W2 O3 91.1(4) . .
O9 W2 O3 157.6(3) . .
O8 W2 O10 97.9(4) . .
O7 W2 O10 159.0(3) . .
O9 W2 O10 86.1(4) . .
O3 W2 O10 84.2(3) . .
O8 W2 O4 170.2(3) . .
O7 W2 O4 84.7(3) . .
O9 W2 O4 84.3(3) . .
O3 W2 O4 73.6(3) . .
O10 W2 O4 74.4(3) . .
O12 W3 O11 104.7(4) . .
O12 W3 O13 102.4(4) . .
O11 W3 O13 93.2(4) . .
O12 W3 O9 100.9(4) . .
O11 W3 O9 90.1(4) . .
O13 W3 O9 154.7(3) . .
O12 W3 O14 96.7(4) . .
O11 W3 O14 158.5(4) . .
O13 W3 O14 84.4(3) . .
O9 W3 O14 83.5(3) . .
O12 W3 O15 168.8(3) . .
O11 W3 O15 85.7(3) . .
O13 W3 O15 72.4(3) . .
O9 W3 O15 82.9(3) . .
O14 W3 O15 73.2(3) . .
O17 W4 O16 104.1(4) . .
O17 W4 O34 102.4(4) . .
O16 W4 O34 94.8(4) . .
O17 W4 O13 101.6(4) . .
O16 W4 O13 89.4(4) . .
O34 W4 O13 153.8(4) . .
O17 W4 O18 98.1(4) . .
O16 W4 O18 157.0(4) . .
O34 W4 O18 86.1(3) . .
O13 W4 O18 80.3(3) . .
O17 W4 O15 168.2(4) . .
O16 W4 O15 85.3(3) . .
O34 W4 O15 83.6(3) . .
O13 W4 O15 70.9(3) . .
O18 W4 O15 72.0(3) . .
O20 W5 O19 103.1(4) . .
O20 W5 O23 101.0(4) . .
O19 W5 O23 92.5(4) . .
O20 W5 O34 101.8(4) . .
O19 W5 O34 92.8(4) . .
O23 W5 O34 154.8(4) . .
O20 W5 O22 99.6(4) . .
O19 W5 O22 157.3(4) . .
O23 W5 O22 82.1(4) . .
O34 W5 O22 83.6(4) . .
O20 W5 O21 171.5(4) . .
O19 W5 O21 84.0(3) . .
O23 W5 O21 73.8(3) . .
O34 W5 O21 82.2(3) . .
O22 W5 O21 73.3(3) . .
O25 W6 O26 104.3(4) . .
O25 W6 O6 102.1(4) . .
O26 W6 O6 94.2(4) . .
O25 W6 O23 100.1(4) . .
O26 W6 O23 91.6(4) . .
O6 W6 O23 154.9(4) . .
O25 W6 O24 97.5(4) . .
O26 W6 O24 158.0(4) . .
O6 W6 O24 84.0(3) . .
O23 W6 O24 81.5(3) . .
O25 W6 O21 168.9(3) . .
O26 W6 O21 85.2(3) . .
O6 W6 O21 82.5(3) . .
O23 W6 O21 73.6(3) . .
O24 W6 O21 72.8(3) . .
O29 W7 O5 102.8(4) . .
O29 W7 O10 103.2(4) . .
O5 W7 O10 89.2(4) . .
O29 W7 O27 103.0(4) . .
O5 W7 O27 88.2(4) . .
O10 W7 O27 153.6(4) . .
O29 W7 O33 103.1(4) . .
O5 W7 O33 154.2(4) . .
O10 W7 O33 85.6(4) . .
O27 W7 O33 85.5(4) . .
O29 W7 O4 170.8(3) . .
O5 W7 O4 71.3(3) . .
O10 W7 O4 70.2(3) . .
O27 W7 O4 84.1(3) . .
O33 W7 O4 83.1(3) . .
O30 W8 O18 101.9(4) . .
O30 W8 O33 101.9(4) . .
O18 W8 O33 156.2(3) . .
O30 W8 O28 103.4(4) . .
O18 W8 O28 88.6(4) . .
O33 W8 O28 85.8(4) . .
O30 W8 O14 100.4(4) . .
O18 W8 O14 89.7(4) . .
O33 W8 O14 86.2(4) . .
O28 W8 O14 155.9(3) . .
O30 W8 O15 169.3(3) . .
O18 W8 O15 71.5(3) . .
O33 W8 O15 84.9(3) . .
O28 W8 O15 85.1(3) . .
O14 W8 O15 71.5(3) . .
O30 W8 Na4' 65.7(4) . 2_756
O18 W8 Na4' 39.3(4) . 2_756
O33 W8 Na4' 160.5(4) . 2_756
O28 W8 Na4' 82.9(4) . 2_756
O14 W8 Na4' 110.2(4) . 2_756
O15 W8 Na4' 109.8(3) . 2_756
O31 W9 O24 102.6(4) . .
O31 W9 O22 102.7(4) . .
O24 W9 O22 91.2(4) . .
O31 W9 O28 102.5(4) . .
O24 W9 O28 154.6(3) . .
O22 W9 O28 87.3(4) . .
O31 W9 O27 101.7(4) . .
O24 W9 O27 86.5(4) . .
O22 W9 O27 155.4(4) . .
O28 W9 O27 84.5(4) . .
O31 W9 O21 171.7(3) . .
O24 W9 O21 71.7(3) . .
O22 W9 O21 72.0(3) . .
O28 W9 O21 83.8(3) . .
O27 W9 O21 84.1(3) . .
O2 Mn1 O16 99.8(3) . 2_755
O2 Mn1 O11 92.3(3) . 2_755
O16 Mn1 O11 97.9(3) 2_755 2_755
O2 Mn1 O7 96.9(3) . .
O16 Mn1 O7 92.6(3) 2_755 .
O11 Mn1 O7 164.7(3) 2_755 .
O2 Mn1 O32 172.5(3) . 2_755
O16 Mn1 O32 87.5(3) 2_755 2_755
O11 Mn1 O32 84.9(3) 2_755 2_755
O7 Mn1 O32 84.4(3) . 2_755
O2 Mn1 O32 88.5(3) . .
O16 Mn1 O32 171.6(3) 2_755 .
O11 Mn1 O32 83.2(3) 2_755 .
O7 Mn1 O32 84.9(3) . .
O32 Mn1 O32 84.3(3) 2_755 .
O19 Mn2 O26 92.2(3) 2_755 2_755
O19 Mn2 O35 84.4(3) 2_755 .
O26 Mn2 O35 86.9(4) 2_755 .
O19 Mn2 O11 170.7(3) 2_755 .
O26 Mn2 O11 90.7(3) 2_755 .
O35 Mn2 O11 104.5(3) . .
O19 Mn2 O7 92.8(3) 2_755 .
O26 Mn2 O7 170.9(3) 2_755 .
O35 Mn2 O7 101.1(4) . .
O11 Mn2 O7 83.1(3) . .
O19 Mn2 O32 88.1(3) 2_755 2_755
O26 Mn2 O32 88.4(3) 2_755 2_755
O35 Mn2 O32 171.0(3) . 2_755
O11 Mn2 O32 83.2(3) . 2_755
O7 Mn2 O32 84.2(3) . 2_755
O36 Na1 O36 180.0(7) 2_665 .
O36 Na1 O1 86.2(4) 2_665 .
O36 Na1 O1 93.8(4) . .
O36 Na1 O1 93.8(4) 2_665 2_665
O36 Na1 O1 86.2(4) . 2_665
O1 Na1 O1 180.000(1) . 2_665
O36 Na1 O39 97.0(4) 2_665 .
O36 Na1 O39 83.0(4) . .
O1 Na1 O39 86.4(3) . .
O1 Na1 O39 93.6(3) 2_665 .
O36 Na1 O39 83.0(4) 2_665 2_665
O36 Na1 O39 97.0(4) . 2_665
O1 Na1 O39 93.6(3) . 2_665
O1 Na1 O39 86.4(3) 2_665 2_665
O39 Na1 O39 180.0(5) . 2_665
O45 Na2 Na2' 118.3(11) . .
O45 Na2 O20 122.9(9) . 1_565
Na2' Na2 O20 86.4(9) . 1_565
O45 Na2 O1 93.1(7) . .
Na2' Na2 O1 121.9(10) . .
O20 Na2 O1 117.3(8) 1_565 .
O46 Na2' O47 121(2) . .
O46 Na2' Na3 65.2(16) . .
O47 Na2' Na3 62.3(12) . .
O46 Na2' Na2 134(2) . .
O47 Na2' Na2 98.2(15) . .
Na3 Na2' Na2 159.9(15) . .
O46 Na2' Na4 28.2(14) . .
O47 Na2' Na4 127.7(17) . .
Na3 Na2' Na4 88.1(12) . .
Na2 Na2' Na4 108.9(13) . .
O46 Na2' O29 89.6(17) . .
O47 Na2' O29 85.5(13) . .
Na3 Na2' O29 58.9(8) . .
Na2 Na2' O29 118.5(13) . .
Na4 Na2' O29 116.4(12) . .
O46 Na2' Na3' 47.4(15) . .
O47 Na2' Na3' 86.0(13) . .
Na3 Na2' Na3' 24.0(7) . .
Na2 Na2' Na3' 170.5(14) . .
Na4 Na2' Na3' 74.5(10) . .
O29 Na2' Na3' 53.0(7) . .
O46 Na2' Na3 99.7(18) . 2_666
O47 Na2' Na3 34.0(10) . 2_666
Na3 Na2' Na3 65.6(10) . 2_666
Na2 Na2' Na3 101.1(11) . 2_666
Na4 Na2' Na3 95.9(11) . 2_666
O29 Na2' Na3 112.6(10) . 2_666
Na3' Na2' Na3 87.1(9) . 2_666
Na3' Na3 O47 109.1(16) . 2_666
Na3' Na3 O46 84.1(15) . .
O47 Na3 O46 95.3(13) 2_666 .
Na3' Na3 O47 166.6(17) . .
O47 Na3 O47 82.7(13) 2_666 .
O46 Na3 O47 88.6(13) . .
Na3' Na3 Na2' 116.1(16) . .
O47 Na3 Na2' 103.2(13) 2_666 .
O46 Na3 Na2' 38.7(11) . .
O47 Na3 Na2' 53.2(11) . .
Na3' Na3 O29 81.5(13) . .
O47 Na3 O29 168.9(12) 2_666 .
O46 Na3 O29 82.4(10) . .
O47 Na3 O29 86.4(10) . .
Na2' Na3 O29 68.3(9) . .
Na3' Na3 O38 68.8(12) . 1_545
O47 Na3 O38 80.3(10) 2_666 1_545
O46 Na3 O38 149.0(12) . 1_545
O47 Na3 O38 120.9(11) . 1_545
Na2' Na3 O38 171.9(12) . 1_545
O29 Na3 O38 107.2(8) . 1_545
Na3' Na3 C12 95.0(13) . 1_545
O47 Na3 C12 86.2(10) 2_666 1_545
O46 Na3 C12 178.4(13) . 1_545
O47 Na3 C12 92.0(10) . 1_545
Na2' Na3 C12 141.2(12) . 1_545
O29 Na3 C12 96.1(8) . 1_545
O38 Na3 C12 31.0(6) 1_545 1_545
Na3' Na3 Na3 151.6(17) . 2_666
O47 Na3 Na3 43.0(9) 2_666 2_666
O46 Na3 Na3 92.5(12) . 2_666
O47 Na3 Na3 39.8(9) . 2_666
Na2' Na3 Na3 74.7(10) . 2_666
O29 Na3 Na3 126.1(10) . 2_666
O38 Na3 Na3 104.1(9) 1_545 2_666
C12 Na3 Na3 88.9(8) 1_545 2_666
Na3' Na3 Na4 83.7(13) . .
O47 Na3 Na4 80.5(10) 2_666 .
O46 Na3 Na4 15.9(9) . .
O47 Na3 Na4 92.3(10) . .
Na2' Na3 Na4 49.4(9) . .
O29 Na3 Na4 98.1(7) . .
O38 Na3 Na4 138.7(9) 1_545 .
C12 Na3 Na4 165.4(10) 1_545 .
Na3 Na3 Na4 85.5(8) 2_666 .
Na3' Na3 Na2' 122.6(14) . 2_666
O47 Na3 Na2' 32.6(9) 2_666 2_666
O46 Na3 Na2' 123.9(12) . 2_666
O47 Na3 Na2' 70.8(10) . 2_666
Na2' Na3 Na2' 114.4(10) . 2_666
O29 Na3 Na2' 143.2(9) . 2_666
O38 Na3 Na2' 64.8(7) 1_545 2_666
C12 Na3 Na2' 57.7(7) 1_545 2_666
Na3 Na3 Na2' 39.7(7) 2_666 2_666
Na4 Na3 Na2' 110.9(8) . 2_666
Na3' Na3 Na4' 11.4(11) . .
O47 Na3 Na4' 108.9(11) 2_666 .
O46 Na3 Na4' 72.8(10) . .
O47 Na3 Na4' 158.6(11) . .
Na2' Na3 Na4' 105.8(10) . .
O29 Na3 Na4' 80.9(6) . .
O38 Na3 Na4' 79.6(6) 1_545 .
C12 Na3 Na4' 106.4(7) 1_545 .
Na3 Na3 Na4' 148.0(10) 2_666 .
Na4 Na3 Na4' 72.6(6) . .
Na2' Na3 Na4' 128.4(8) 2_666 .
Na3 Na3' Na4' 160.9(18) . .
Na3 Na3' O46 59.9(13) . .
Na4' Na3' O46 101.1(12) . .
Na3 Na3' O38 78.1(13) . 1_545
Na4' Na3' O38 119.9(12) . 1_545
O46 Na3' O38 135.4(13) . 1_545
Na3 Na3' O29 65.9(12) . .
Na4' Na3' O29 111.5(11) . .
O46 Na3' O29 72.6(10) . .
O38 Na3' O29 104.7(10) 1_545 .
Na3 Na3' Na2' 39.8(11) . .
Na4' Na3' Na2' 122.4(11) . .
O46 Na3' Na2' 26.2(9) . .
O38 Na3' Na2' 117.6(11) 1_545 .
O29 Na3' Na2' 53.1(7) . .
Na3 Na3' Na4 72.2(12) . .
Na4' Na3' Na4 89.2(9) . .
O46 Na3' Na4 19.0(8) . .
O38 Na3' Na4 137.0(11) 1_545 .
O29 Na3' Na4 90.8(8) . .
Na2' Na3' Na4 44.5(7) . .
O46 Na4 O43 113(2) . .
O46 Na4 O41 124.7(19) . .
O43 Na4 O41 86.0(14) . .
O46 Na4 O22 141.7(19) . 1_565
O43 Na4 O22 80.6(13) . 1_565
O41 Na4 O22 90.7(9) . 1_565
O46 Na4 Na2' 28.7(14) . .
O43 Na4 Na2' 132.1(18) . .
O41 Na4 Na2' 134.2(13) . .
O22 Na4 Na2' 116.3(12) 1_565 .
O46 Na4 Na3 23.8(14) . .
O43 Na4 Na3 119.5(15) . .
O41 Na4 Na3 101.2(9) . .
O22 Na4 Na3 157.0(11) 1_565 .
Na2' Na4 Na3 42.5(8) . .
O46 Na4 Na3' 33.6(14) . .
O43 Na4 Na3' 95.7(14) . .
O41 Na4 Na3' 96.4(9) . .
O22 Na4 Na3' 171.7(11) 1_565 .
Na2' Na4 Na3' 60.9(9) . .
Na3 Na4 Na3' 24.1(5) . .
O46 Na4 Na4' 103.5(17) . 2_766
O43 Na4 Na4' 9.7(10) . 2_766
O41 Na4 Na4' 88.9(8) . 2_766
O22 Na4 Na4' 89.8(7) 1_565 2_766
Na2' Na4 Na4' 124.8(11) . 2_766
Na3 Na4 Na4' 109.8(8) . 2_766
Na3' Na4 Na4' 86.2(7) . 2_766
O43 Na4' O37' 88.4(13) 2_766 2_766
O43 Na4' Na3' 165.0(12) 2_766 .
O37' Na4' Na3' 89.7(14) 2_766 .
O43 Na4' O37 94.9(11) 2_766 .
O37' Na4' O37 100.1(14) 2_766 .
Na3' Na4' O37 100.0(11) . .
O43 Na4' O18 82.6(8) 2_766 2_756
O37' Na4' O18 136.5(13) 2_766 2_756
Na3' Na4' O18 88.6(8) . 2_756
O37 Na4' O18 123.0(10) . 2_756
O43 Na4' O37 65.3(9) 2_766 2_766
O37' Na4' O37 29.4(12) 2_766 2_766
Na3' Na4' O37 116.7(10) . 2_766
O37 Na4' O37 84.1(10) . 2_766
O18 Na4' O37 140.4(9) 2_756 2_766
O43 Na4' W8 82.5(8) 2_766 2_756
O37' Na4' W8 108.0(12) 2_766 2_756
Na3' Na4' W8 84.0(8) . 2_756
O37 Na4' W8 151.7(9) . 2_756
O18 Na4' W8 28.7(3) 2_756 2_756
O37 Na4' W8 119.4(8) 2_766 2_756
O43 Na4' Na3 168.6(10) 2_766 .
O37' Na4' Na3 84.6(12) 2_766 .
Na3' Na4' Na3 7.7(7) . .
O37 Na4' Na3 95.2(9) . .
O18 Na4' Na3 96.3(6) 2_756 .
O37 Na4' Na3 110.5(8) 2_766 .
W8 Na4' Na3 91.1(5) 2_756 .
O43 Na4' Na4' 75.1(8) 2_766 2_766
O37' Na4' Na4' 57.4(12) 2_766 2_766
Na3' Na4' Na4' 115.9(10) . 2_766
O37 Na4' Na4' 47.3(8) . 2_766
O18 Na4' Na4' 153.8(8) 2_756 2_766
O37 Na4' Na4' 36.8(6) 2_766 2_766
W8 Na4' Na4' 153.2(7) 2_756 2_766
Na3 Na4' Na4' 108.3(7) . 2_766
O43 Na4' Na4 7.6(8) 2_766 2_766
O37' Na4' Na4 86.0(12) 2_766 2_766
Na3' Na4' Na4 171.3(10) . 2_766
O37 Na4' Na4 88.2(9) . 2_766
O18 Na4' Na4 89.3(6) 2_756 2_766
O37 Na4' Na4 60.9(7) 2_766 2_766
W8 Na4' Na4 90.2(5) 2_756 2_766
Na3 Na4' Na4 170.5(7) . 2_766
Na4' Na4' Na4 67.8(6) 2_766 2_766
O4 P1 O21 109.0(5) . .
O4 P1 O32 110.1(4) . .
O21 P1 O32 111.3(4) . .
O4 P1 O15 108.4(4) . .
O21 P1 O15 108.0(4) . .
O32 P1 O15 110.1(5) . .
W1 O1 Na1 130.7(5) . .
W1 O1 Na2 114.8(6) . .
Na1 O1 Na2 114.5(5) . .
W1 O2 Mn1 135.9(5) . .
W2 O3 W1 124.1(4) . .
P1 O4 W2 127.0(4) . .
P1 O4 W1 126.0(4) . .
W2 O4 W1 90.1(2) . .
P1 O4 W7 126.0(4) . .
W2 O4 W7 87.5(2) . .
W1 O4 W7 87.7(2) . .
W7 O5 W1 127.5(5) . .
W1 O6 W6 149.4(5) . .
W2 O7 Mn1 133.1(4) . .
W2 O7 Mn2 125.3(4) . .
Mn1 O7 Mn2 99.4(4) . .
W2 O9 W3 149.7(5) . .
W7 O10 W2 127.6(4) . .
W3 O11 Mn1 131.4(4) . 2_755
W3 O11 Mn2 125.6(4) . .
Mn1 O11 Mn2 101.1(3) 2_755 .
W3 O13 W4 125.9(5) . .
W8 O14 W3 125.8(4) . .
P1 O15 W3 125.9(4) . .
P1 O15 W4 124.7(4) . .
W3 O15 W4 90.3(3) . .
P1 O15 W8 126.3(5) . .
W3 O15 W8 88.9(3) . .
W4 O15 W8 89.2(2) . .
W4 O16 Mn1 137.1(5) . 2_755
W8 O18 W4 127.3(4) . .
W8 O18 Na4' 112.0(5) . 2_756
W4 O18 Na4' 119.6(5) . 2_756
W5 O19 Mn2 137.5(5) . 2_755
W5 O20 Na2 159.0(7) . 1_545
P1 O21 W6 126.0(4) . .
P1 O21 W5 127.1(5) . .
W6 O21 W5 88.5(2) . .
P1 O21 W9 126.8(4) . .
W6 O21 W9 87.9(3) . .
W5 O21 W9 87.6(2) . .
W9 O22 W5 126.6(4) . .
W9 O22 Na4 121.6(7) . 1_545
W5 O22 Na4 109.4(7) . 1_545
W5 O23 W6 123.2(4) . .
W9 O24 W6 127.2(4) . .
W6 O26 Mn2 136.2(5) . 2_755
W7 O27 W9 152.0(5) . .
W8 O28 W9 151.8(4) . .
W7 O29 Na3 155.5(6) . .
W7 O29 Na3' 171.8(7) . .
Na3 O29 Na3' 32.6(7) . .
W7 O29 Na2' 111.2(7) . .
Na3 O29 Na2' 52.8(8) . .
Na3' O29 Na2' 73.8(8) . .
P1 O32 Mn2 123.1(4) . 2_755
P1 O32 Mn1 123.6(4) . 2_755
Mn2 O32 Mn1 91.1(3) 2_755 2_755
P1 O32 Mn1 122.7(5) . .
Mn2 O32 Mn1 91.9(3) 2_755 .
Mn1 O32 Mn1 95.7(3) 2_755 .
W8 O33 W7 151.1(5) . .
W4 O34 W5 148.4(5) . .
C1 O36 Na1 117.0(10) . .
C5 O37 O37' 50(2) . .
C5 O37 Na4' 121(2) . .
O37' O37 Na4' 119(2) . .
C5 O37 Na4' 101.8(19) . 2_766
O37' O37 Na4' 52(2) . 2_766
Na4' O37 Na4' 95.9(10) . 2_766
C5 O37' O37 61(3) . .
C5 O37' Na4' 160(4) . 2_766
O37 O37' Na4' 99(3) . 2_766
C12 O38 Na3' 107.3(13) . 1_565
C12 O38 Na3 79.7(12) . 1_565
Na3' O38 Na3 33.2(7) 1_565 1_565
Na4 O43 Na4' 162.7(17) . 2_766
Na4 O46 Na2' 123(3) . .
Na4 O46 Na3 140(2) . .
Na2' O46 Na3 76.1(17) . .
Na4 O46 Na3' 127(2) . .
Na2' O46 Na3' 106.4(19) . .
Na3 O46 Na3' 36.0(9) . .
Na2' O47 Na3 113.4(16) . 2_666
Na2' O47 Na3 64.5(12) . .
Na3 O47 Na3 97.3(13) 2_666 .
C3 N1 C4 110.9(12) . 2_565
C3 N1 C2 115.3(13) . .
C4 N1 C2 107.9(12) 2_565 .
C9 N2 C6 109.8(11) . .
C9 N2 C7 106.6(12) . .
C6 N2 C7 114.1(12) . .
C10 N3 C11 111.6(12) . .
C10 N3 C8 107.1(12) . .
C11 N3 C8 110.0(11) . .
O36 C1 C2 114.3(14) . .
O36 C1 H1A 108.7 . .
C2 C1 H1A 108.7 . .
O36 C1 H1B 108.7 . .
C2 C1 H1B 108.7 . .
H1A C1 H1B 107.6 . .
C1 C2 N1 110.4(13) . .
C1 C2 H2A 109.6 . .
N1 C2 H2A 109.6 . .
C1 C2 H2B 109.6 . .
N1 C2 H2B 109.6 . .
H2A C2 H2B 108.1 . .
N1 C3 C4 112.2(13) . .
N1 C3 H3A 109.2 . .
C4 C3 H3A 109.2 . .
N1 C3 H3B 109.2 . .
C4 C3 H3B 109.2 . .
H3A C3 H3B 107.9 . .
C3 C4 N1 110.0(12) . 2_565
C3 C4 H4A 109.7 . .
N1 C4 H4A 109.7 2_565 .
C3 C4 H4B 109.7 . .
N1 C4 H4B 109.7 2_565 .
H4A C4 H4B 108.2 . .
O37' C5 O37 69(3) . .
O37' C5 C6 127(3) . .
O37 C5 C6 116(2) . .
C5 C6 N2 117.6(16) . .
C5 C6 H6A 107.9 . .
N2 C6 H6A 107.9 . .
C5 C6 H6B 107.9 . .
N2 C6 H6B 107.9 . .
H6A C6 H6B 107.2 . .
C8 C7 N2 110.7(12) . .
C8 C7 H7A 109.5 . .
N2 C7 H7A 109.5 . .
C8 C7 H7B 109.5 . .
N2 C7 H7B 109.5 . .
H7A C7 H7B 108.1 . .
C7 C8 N3 111.8(11) . .
C7 C8 H8A 109.3 . .
N3 C8 H8A 109.3 . .
C7 C8 H8B 109.3 . .
N3 C8 H8B 109.3 . .
H8A C8 H8B 107.9 . .
C10 C9 N2 110.4(12) . .
C10 C9 H9A 109.6 . .
N2 C9 H9A 109.6 . .
C10 C9 H9B 109.6 . .
N2 C9 H9B 109.6 . .
H9A C9 H9B 108.1 . .
C9 C10 N3 113.0(13) . .
C9 C10 H10A 109.0 . .
N3 C10 H10A 109.0 . .
C9 C10 H10B 109.0 . .
N3 C10 H10B 109.0 . .
H10A C10 H10B 107.8 . .
N3 C11 C12 115.4(14) . .
N3 C11 H11A 108.4 . .
C12 C11 H11A 108.4 . .
N3 C11 H11B 108.4 . .
C12 C11 H11B 108.4 . .
H11A C11 H11B 107.5 . .
C11 C12 O38 108.7(15) . .
C11 C12 Na3 92.2(12) . 1_565
O38 C12 Na3 69.3(12) . 1_565
C11 C12 H12A 111.1 . .
O38 C12 H12A 106.6 . .
Na3 C12 H12A 155.9 1_565 .
C11 C12 H12B 105.2 . .
O38 C12 H12B 118.9 . .
Na3 C12 H12B 60.1 1_565 .
H12A C12 H12B 106.2 . .

loop_
_geom_bond_atom_site_label_1
_geom_bond_atom_site_label_2
_geom_bond_distance
_geom_bond_site_symmetry_2
W1 O1 1.736(9) .
W1 O2 1.785(8) .
W1 O6 1.894(8) .
W1 O3 1.953(8) .
W1 O5 2.016(8) .
W1 O4 2.442(8) .
W2 O8 1.725(8) .
W2 O7 1.817(8) .
W2 O9 1.900(8) .
W2 O3 1.919(8) .
W2 O10 1.962(8) .
W2 O4 2.393(7) .
W3 O12 1.708(8) .
W3 O11 1.826(8) .
W3 O13 1.893(8) .
W3 O9 1.942(9) .
W3 O14 1.991(8) .
W3 O15 2.420(8) .
W4 O17 1.743(9) .
W4 O16 1.766(8) .
W4 O34 1.887(9) .
W4 O13 1.972(8) .
W4 O18 2.017(9) .
W4 O15 2.435(8) .
W5 O20 1.737(9) .
W5 O19 1.777(9) .
W5 O23 1.917(9) .
W5 O34 1.932(9) .
W5 O22 2.023(9) .
W5 O21 2.434(8) .
W6 O25 1.732(9) .
W6 O26 1.788(8) .
W6 O6 1.925(8) .
W6 O23 1.940(9) .
W6 O24 2.032(8) .
W6 O21 2.428(8) .
W7 O29 1.704(9) .
W7 O5 1.887(8) .
W7 O10 1.896(8) .
W7 O27 1.919(8) .
W7 O33 1.942(9) .
W7 O4 2.608(8) .
W8 O30 1.706(8) .
W8 O18 1.880(9) .
W8 O33 1.893(9) .
W8 O28 1.912(8) .
W8 O14 1.913(8) .
W8 O15 2.540(8) .
W8 Na4' 3.634(16) 2_756
W9 O31 1.725(8) .
W9 O24 1.853(8) .
W9 O22 1.867(9) .
W9 O28 1.925(8) .
W9 O27 1.925(8) .
W9 O21 2.586(8) .
Mn1 O2 2.082(9) .
Mn1 O16 2.087(8) 2_755
Mn1 O11 2.132(9) 2_755
Mn1 O7 2.140(8) .
Mn1 O32 2.333(8) 2_755
Mn1 O32 2.337(8) .
Mn2 O19 2.121(9) 2_755
Mn2 O26 2.142(9) 2_755
Mn2 O35 2.158(9) .
Mn2 O11 2.177(8) .
Mn2 O7 2.191(9) .
Mn2 O32 2.295(8) 2_755
Na1 O36 2.378(12) 2_665
Na1 O36 2.378(12) .
Na1 O1 2.447(9) .
Na1 O1 2.447(9) 2_665
Na1 O39 2.485(11) .
Na1 O39 2.485(11) 2_665
Na2 O45 2.24(2) .
Na2 Na2' 2.61(4) .
Na2 O20 2.63(2) 1_565
Na2 O1 2.83(2) .
Na2' O46 1.62(4) .
Na2' O47 2.24(4) .
Na2' Na3 2.52(4) .
Na2' Na4 2.84(4) .
Na2' O29 2.94(3) .
Na2' Na3' 3.53(4) .
Na2' Na3 3.81(4) 2_666
Na3 Na3' 1.60(3) .
Na3 O47 2.32(4) 2_666
Na3 O46 2.36(4) .
Na3 O47 2.47(4) .
Na3 O29 2.71(2) .
Na3 O38 2.87(3) 1_545
Na3 C12 3.02(3) 1_545
Na3 Na3 3.60(4) 2_666
Na3 Na4 3.73(3) .
Na3 Na2' 3.81(4) 2_666
Na3 Na4' 3.92(3) .
Na3' Na4' 2.37(3) .
Na3' O46 2.71(4) .
Na3' O38 2.73(3) 1_545
Na3' O29 2.94(3) .
Na3' Na4 3.90(4) .
Na4 O46 1.60(4) .
Na4 O43 1.84(4) .
Na4 O41 2.71(3) .
Na4 O22 2.80(3) 1_565
Na4 Na4' 4.11(3) 2_766
Na4' O43 2.32(3) 2_766
Na4' O37' 2.36(5) 2_766
Na4' O37 2.41(3) .
Na4' O18 2.485(18) 2_756
Na4' O37 2.96(3) 2_766
Na4' W8 3.634(16) 2_756
Na4' Na4' 4.01(3) 2_766
Na4' Na4 4.11(3) 2_766
P1 O4 1.529(8) .
P1 O21 1.535(8) .
P1 O32 1.548(8) .
P1 O15 1.556(8) .
O11 Mn1 2.132(9) 2_755
O16 Mn1 2.087(8) 2_755
O18 Na4' 2.485(18) 2_756
O19 Mn2 2.121(9) 2_755
O20 Na2 2.63(2) 1_545
O22 Na4 2.80(3) 1_545
O26 Mn2 2.142(9) 2_755
O32 Mn2 2.295(8) 2_755
O32 Mn1 2.333(8) 2_755
O36 C1 1.412(19) .
O37 C5 1.37(4) .
O37 O37' 1.47(5) .
O37 Na4' 2.96(3) 2_766
O37' C5 1.20(5) .
O37' Na4' 2.36(5) 2_766
O38 C12 1.58(3) .
O38 Na3' 2.73(3) 1_565
O38 Na3 2.87(3) 1_565
O43 Na4' 2.32(3) 2_766
O47 Na3 2.32(4) 2_666
N1 C3 1.43(2) .
N1 C4 1.52(2) 2_565
N1 C2 1.54(2) .
N2 C9 1.51(2) .
N2 C6 1.52(2) .
N2 C7 1.517(16) .
N3 C10 1.495(17) .
N3 C11 1.50(2) .
N3 C8 1.511(19) .
C1 C2 1.51(2) .
C1 H1A 0.9700 .
C1 H1B 0.9700 .
C2 H2A 0.9700 .
C2 H2B 0.9700 .
C3 C4 1.52(2) .
C3 H3A 0.9700 .
C3 H3B 0.9700 .
C4 N1 1.52(2) 2_565
C4 H4A 0.9700 .
C4 H4B 0.9700 .
C5 C6 1.45(3) .
C6 H6A 0.9700 .
C6 H6B 0.9700 .
C7 C8 1.45(2) .
C7 H7A 0.9700 .
C7 H7B 0.9700 .
C8 H8A 0.9700 .
C8 H8B 0.9700 .
C9 C10 1.49(2) .
C9 H9A 0.9700 .
C9 H9B 0.9700 .
C10 H10A 0.9700 .
C10 H10B 0.9700 .
C11 C12 1.54(3) .
C11 H11A 0.9700 .
C11 H11B 0.9700 .
C12 Na3 3.02(3) 1_565
C12 H12A 0.9366 .
C12 H12B 1.0382 .

loop_
_geom_torsion_atom_site_label_1
_geom_torsion_atom_site_label_2
_geom_torsion_atom_site_label_3
_geom_torsion_atom_site_label_4
_geom_torsion
_geom_torsion_site_symmetry_1
_geom_torsion_site_symmetry_4
O45 Na2 Na2' O46 -117(3) . .
O20 Na2 Na2' O46 9(3) 1_565 .
O1 Na2 Na2' O46 129(3) . .
O45 Na2 Na2' O47 32.8(18) . .
O20 Na2 Na2' O47 158.5(14) 1_565 .
O1 Na2 Na2' O47 -81.3(16) . .
O45 Na2 Na2' Na3 45(5) . .
O20 Na2 Na2' Na3 171(5) 1_565 .
O1 Na2 Na2' Na3 -69(5) . .
O45 Na2 Na2' Na4 -101.8(14) . .
O20 Na2 Na2' Na4 24.0(13) 1_565 .
O1 Na2 Na2' Na4 144.1(11) . .
O45 Na2 Na2' O29 122.0(12) . .
O20 Na2 Na2' O29 -112.2(12) 1_565 .
O1 Na2 Na2' O29 7.9(18) . .
O45 Na2 Na2' Na3' 148(7) . .
O20 Na2 Na2' Na3' -86(8) 1_565 .
O1 Na2 Na2' Na3' 34(8) . .
O45 Na2 Na2' Na3 -1.5(14) . 2_666
O20 Na2 Na2' Na3 124.2(9) 1_565 2_666
O1 Na2 Na2' Na3 -115.6(10) . 2_666
O46 Na2' Na3 Na3' -37(2) . .
O47 Na2' Na3 Na3' 170(2) . .
Na2 Na2' Na3 Na3' 157(4) . .
Na4 Na2' Na3 Na3' -54.5(19) . .
O29 Na2' Na3 Na3' 68.1(16) . .
Na3 Na2' Na3 Na3' -152(2) 2_666 .
O46 Na2' Na3 O47 81.9(19) . 2_666
O47 Na2' Na3 O47 -70.2(16) . 2_666
Na2 Na2' Na3 O47 -84(5) . 2_666
Na4 Na2' Na3 O47 64.8(14) . 2_666
O29 Na2' Na3 O47 -172.5(12) . 2_666
Na3' Na2' Na3 O47 119(2) . 2_666
Na3 Na2' Na3 O47 -32.5(9) 2_666 2_666
O47 Na2' Na3 O46 -152(2) . .
Na2 Na2' Na3 O46 -166(6) . .
Na4 Na2' Na3 O46 -17.0(15) . .
O29 Na2' Na3 O46 105.6(17) . .
Na3' Na2' Na3 O46 37(2) . .
Na3 Na2' Na3 O46 -114.4(18) 2_666 .
O46 Na2' Na3 O47 152(2) . .
Na2 Na2' Na3 O47 -14(4) . .
Na4 Na2' Na3 O47 135.1(16) . .
O29 Na2' Na3 O47 -102.3(12) . .
Na3' Na2' Na3 O47 -170(2) . .
Na3 Na2' Na3 O47 37.8(11) 2_666 .
O46 Na2' Na3 O29 -105.6(17) . .
O47 Na2' Na3 O29 102.3(12) . .
Na2 Na2' Na3 O29 89(5) . .
Na4 Na2' Na3 O29 -122.6(11) . .
Na3' Na2' Na3 O29 -68.1(16) . .
Na3 Na2' Na3 O29 140.0(9) 2_666 .
O46 Na2' Na3 O38 -163(8) . 1_545
O47 Na2' Na3 O38 45(9) . 1_545
Na2 Na2' Na3 O38 31(12) . 1_545
Na4 Na2' Na3 O38 180(8) . 1_545
O29 Na2' Na3 O38 -58(9) . 1_545
Na3' Na2' Na3 O38 -126(9) . 1_545
Na3 Na2' Na3 O38 82(9) 2_666 1_545
O46 Na2' Na3 C12 -177(2) . 1_545
O47 Na2' Na3 C12 30(2) . 1_545
Na2 Na2' Na3 C12 17(6) . 1_545
Na4 Na2' Na3 C12 165.5(15) . 1_545
O29 Na2' Na3 C12 -71.9(17) . 1_545
Na3' Na2' Na3 C12 -140(3) . 1_545
Na3 Na2' Na3 C12 68.2(16) 2_666 1_545
O46 Na2' Na3 Na3 114.4(18) . 2_666
O47 Na2' Na3 Na3 -37.8(11) . 2_666
Na2 Na2' Na3 Na3 -52(5) . 2_666
Na4 Na2' Na3 Na3 97.3(11) . 2_666
O29 Na2' Na3 Na3 -140.0(9) . 2_666
Na3' Na2' Na3 Na3 152(2) . 2_666
O46 Na2' Na3 Na4 17.0(15) . .
O47 Na2' Na3 Na4 -135.1(16) . .
Na2 Na2' Na3 Na4 -149(5) . .
O29 Na2' Na3 Na4 122.6(11) . .
Na3' Na2' Na3 Na4 54.5(19) . .
Na3 Na2' Na3 Na4 -97.3(11) 2_666 .
O46 Na2' Na3 Na2' 114.4(18) . 2_666
O47 Na2' Na3 Na2' -37.8(11) . 2_666
Na2 Na2' Na3 Na2' -52(5) . 2_666
Na4 Na2' Na3 Na2' 97.3(11) . 2_666
O29 Na2' Na3 Na2' -140.0(9) . 2_666
Na3' Na2' Na3 Na2' 152(2) . 2_666
Na3 Na2' Na3 Na2' 0.0 2_666 2_666
O46 Na2' Na3 Na4' -32.4(18) . .
O47 Na2' Na3 Na4' 175.5(13) . .
Na2 Na2' Na3 Na4' 162(4) . .
Na4 Na2' Na3 Na4' -49.4(11) . .
O29 Na2' Na3 Na4' 73.2(7) . .
Na3' Na2' Na3 Na4' 5.1(13) . .
Na3 Na2' Na3 Na4' -146.8(10) 2_666 .
O47 Na3 Na3' Na4' -91(6) 2_666 .
O46 Na3 Na3' Na4' 3(6) . .
O47 Na3 Na3' Na4' 60(11) . .
Na2' Na3 Na3' Na4' 25(6) . .
O29 Na3 Na3' Na4' 86(6) . .
O38 Na3 Na3' Na4' -162(6) 1_545 .
C12 Na3 Na3' Na4' -178(5) 1_545 .
Na3 Na3 Na3' Na4' -81(7) 2_666 .
Na4 Na3 Na3' Na4' -13(6) . .
Na2' Na3 Na3' Na4' -124(5) 2_666 .
O47 Na3 Na3' O46 -93.6(15) 2_666 .
O47 Na3 Na3' O46 58(7) . .
Na2' Na3 Na3' O46 22.5(14) . .
O29 Na3 Na3' O46 83.2(10) . .
O38 Na3 Na3' O46 -164.5(12) 1_545 .
C12 Na3 Na3' O46 178.7(13) 1_545 .
Na3 Na3 Na3' O46 -84(3) 2_666 .
Na4 Na3 Na3' O46 -16.0(9) . .
Na2' Na3 Na3' O46 -126.8(16) 2_666 .
Na4' Na3 Na3' O46 -3(6) . .
O47 Na3 Na3' O38 70.9(13) 2_666 1_545
O46 Na3 Na3' O38 164.5(12) . 1_545
O47 Na3 Na3' O38 -138(7) . 1_545
Na2' Na3 Na3' O38 -173.0(14) . 1_545
O29 Na3 Na3' O38 -112.3(8) . 1_545
C12 Na3 Na3' O38 -16.8(8) 1_545 1_545
Na3 Na3 Na3' O38 80(3) 2_666 1_545
Na4 Na3 Na3' O38 148.6(9) . 1_545
Na2' Na3 Na3' O38 37.7(14) 2_666 1_545
Na4' Na3 Na3' O38 162(6) . 1_545
O47 Na3 Na3' O29 -176.8(14) 2_666 .
O46 Na3 Na3' O29 -83.2(10) . .
O47 Na3 Na3' O29 -26(7) . .
Na2' Na3 Na3' O29 -60.7(13) . .
O38 Na3 Na3' O29 112.3(8) 1_545 .
C12 Na3 Na3' O29 95.5(8) 1_545 .
Na3 Na3 Na3' O29 -167(3) 2_666 .
Na4 Na3 Na3' O29 -99.2(7) . .
Na2' Na3 Na3' O29 150.0(14) 2_666 .
Na4' Na3 Na3' O29 -86(6) . .
O47 Na3 Na3' Na2' -116(2) 2_666 .
O46 Na3 Na3' Na2' -22.5(14) . .
O47 Na3 Na3' Na2' 35(7) . .
O29 Na3 Na3' Na2' 60.7(13) . .
O38 Na3 Na3' Na2' 173.0(14) 1_545 .
C12 Na3 Na3' Na2' 156.2(17) 1_545 .
Na3 Na3 Na3' Na2' -107(4) 2_666 .
Na4 Na3 Na3' Na2' -38.5(13) . .
Na2' Na3 Na3' Na2' -149(2) 2_666 .
Na4' Na3 Na3' Na2' -25(6) . .
O47 Na3 Na3' Na4 -77.6(12) 2_666 .
O46 Na3 Na3' Na4 16.0(9) . .
O47 Na3 Na3' Na4 74(7) . .
Na2' Na3 Na3' Na4 38.5(13) . .
O29 Na3 Na3' Na4 99.2(7) . .
O38 Na3 Na3' Na4 -148.6(9) 1_545 .
C12 Na3 Na3' Na4 -165.4(9) 1_545 .
Na3 Na3 Na3' Na4 -68(3) 2_666 .
Na2' Na3 Na3' Na4 -110.8(13) 2_666 .
Na4' Na3 Na3' Na4 13(6) . .
O46 Na2' Na3' Na3 131(3) . .
O47 Na2' Na3' Na3 -8.5(18) . .
Na2 Na2' Na3' Na3 -125(8) . .
Na4 Na2' Na3' Na3 122(2) . .
O29 Na2' Na3' Na3 -95.8(18) . .
Na3 Na2' Na3' Na3 25.5(18) 2_666 .
O46 Na2' Na3' Na4' -39(2) . .
O47 Na2' Na3' Na4' -178.9(16) . .
Na3 Na2' Na3' Na4' -170(2) . .
Na2 Na2' Na3' Na4' 65(8) . .
Na4 Na2' Na3' Na4' -48.0(15) . .
O29 Na2' Na3' Na4' 93.8(14) . .
Na3 Na2' Na3' Na4' -144.9(13) 2_666 .
O47 Na2' Na3' O46 -140(3) . .
Na3 Na2' Na3' O46 -131(3) . .
Na2 Na2' Na3' O46 104(8) . .
Na4 Na2' Na3' O46 -9.0(18) . .
O29 Na2' Na3' O46 133(2) . .
Na3 Na2' Na3' O46 -106(2) 2_666 .
O46 Na2' Na3' O38 139(2) . 1_545
O47 Na2' Na3' O38 -0.7(17) . 1_545
Na3 Na2' Na3' O38 7.8(16) . 1_545
Na2 Na2' Na3' O38 -117(8) . 1_545
Na4 Na2' Na3' O38 130.2(13) . 1_545
O29 Na2' Na3' O38 -88.0(12) . 1_545
Na3 Na2' Na3' O38 33.3(13) 2_666 1_545
O46 Na2' Na3' O29 -133(2) . .
O47 Na2' Na3' O29 87.3(13) . .
Na3 Na2' Na3' O29 95.8(18) . .
Na2 Na2' Na3' O29 -29(8) . .
Na4 Na2' Na3' O29 -141.8(12) . .
Na3 Na2' Na3' O29 121.3(9) 2_666 .
O46 Na2' Na3' Na4 9.0(18) . .
O47 Na2' Na3' Na4 -130.9(16) . .
Na3 Na2' Na3' Na4 -122(2) . .
Na2 Na2' Na3' Na4 113(8) . .
O29 Na2' Na3' Na4 141.8(12) . .
Na3 Na2' Na3' Na4 -96.9(10) 2_666 .
O47 Na2' Na4 O46 86(3) . .
Na3 Na2' Na4 O46 34(3) . .
Na2 Na2' Na4 O46 -157(3) . .
O29 Na2' Na4 O46 -19(3) . .
Na3' Na2' Na4 O46 14(3) . .
Na3 Na2' Na4 O46 100(3) 2_666 .
O46 Na2' Na4 O43 55(3) . .
O47 Na2' Na4 O43 142(2) . .
Na3 Na2' Na4 O43 90(2) . .
Na2 Na2' Na4 O43 -101(2) . .
O29 Na2' Na4 O43 36(3) . .
Na3' Na2' Na4 O43 70(2) . .
Na3 Na2' Na4 O43 155(2) 2_666 .
O46 Na2' Na4 O41 -83(3) . .
O47 Na2' Na4 O41 4(3) . .
Na3 Na2' Na4 O41 -49(2) . .
Na2 Na2' Na4 O41 120.6(17) . .
O29 Na2' Na4 O41 -102.2(18) . .
Na3' Na2' Na4 O41 -68.7(17) . .
Na3 Na2' Na4 O41 16.6(19) 2_666 .
O46 Na2' Na4 O22 157(3) . 1_565
O47 Na2' Na4 O22 -117(2) . 1_565
Na3 Na2' Na4 O22 -168.7(12) . 1_565
Na2 Na2' Na4 O22 0.5(18) . 1_565
O29 Na2' Na4 O22 137.7(11) . 1_565
Na3' Na2' Na4 O22 171.2(12) . 1_565
Na3 Na2' Na4 O22 -103.4(12) 2_666 1_565
O46 Na2' Na4 Na3 -34(3) . .
O47 Na2' Na4 Na3 52.1(17) . .
Na2 Na2' Na4 Na3 169.2(18) . .
O29 Na2' Na4 Na3 -53.6(10) . .
Na3' Na2' Na4 Na3 -20.1(8) . .
Na3 Na2' Na4 Na3 65.3(10) 2_666 .
O46 Na2' Na4 Na3' -14(3) . .
O47 Na2' Na4 Na3' 72.2(19) . .
Na3 Na2' Na4 Na3' 20.1(8) . .
Na2 Na2' Na4 Na3' -170.7(15) . .
O29 Na2' Na4 Na3' -33.5(10) . .
Na3 Na2' Na4 Na3' 85.4(9) 2_666 .
O46 Na2' Na4 Na4' 47(3) . 2_766
O47 Na2' Na4 Na4' 133.7(18) . 2_766
Na3 Na2' Na4 Na4' 81.5(14) . 2_766
Na2 Na2' Na4 Na4' -109.3(14) . 2_766
O29 Na2' Na4 Na4' 27.9(19) . 2_766
Na3' Na2' Na4 Na4' 61.4(12) . 2_766
Na3 Na2' Na4 Na4' 146.8(10) 2_666 2_766
Na3' Na3 Na4 O46 91(4) . .
O47 Na3 Na4 O46 -159(4) 2_666 .
O47 Na3 Na4 O46 -76(3) . .
Na2' Na3 Na4 O46 -42(3) . .
O29 Na3 Na4 O46 10(3) . .
O38 Na3 Na4 O46 138(4) 1_545 .
C12 Na3 Na4 O46 176(5) 1_545 .
Na3 Na3 Na4 O46 -116(3) 2_666 .
Na2' Na3 Na4 O46 -147(3) 2_666 .
Na4' Na3 Na4 O46 88(3) . .
Na3' Na3 Na4 O43 11(2) . .
O47 Na3 Na4 O43 121.8(19) 2_666 .
O46 Na3 Na4 O43 -79(4) . .
O47 Na3 Na4 O43 -156.0(18) . .
Na2' Na3 Na4 O43 -122(2) . .
O29 Na3 Na4 O43 -69.3(17) . .
O38 Na3 Na4 O43 59(2) 1_545 .
C12 Na3 Na4 O43 97(4) 1_545 .
Na3 Na3 Na4 O43 164.9(17) 2_666 .
Na2' Na3 Na4 O43 133.7(17) 2_666 .
Na4' Na3 Na4 O43 8.5(16) . .
Na3' Na3 Na4 O41 -80.6(15) . .
O47 Na3 Na4 O41 30.1(12) 2_666 .
O46 Na3 Na4 O41 -171(4) . .
O47 Na3 Na4 O41 112.3(12) . .
Na2' Na3 Na4 O41 146.8(15) . .
O29 Na3 Na4 O41 -161.0(8) . .
O38 Na3 Na4 O41 -33.2(17) 1_545 .
C12 Na3 Na4 O41 5(4) 1_545 .
Na3 Na3 Na4 O41 73.1(10) 2_666 .
Na2' Na3 Na4 O41 42.0(11) 2_666 .
Na4' Na3 Na4 O41 -83.2(8) . .
Na3' Na3 Na4 O22 159(3) . 1_565
O47 Na3 Na4 O22 -90(3) 2_666 1_565
O46 Na3 Na4 O22 69(4) . 1_565
O47 Na3 Na4 O22 -8(3) . 1_565
Na2' Na3 Na4 O22 27(3) . 1_565
O29 Na3 Na4 O22 79(3) . 1_565
O38 Na3 Na4 O22 -153(2) 1_545 1_565
C12 Na3 Na4 O22 -115(4) 1_545 1_565
Na3 Na3 Na4 O22 -47(3) 2_666 1_565
Na2' Na3 Na4 O22 -78(3) 2_666 1_565
Na4' Na3 Na4 O22 157(3) . 1_565
Na3' Na3 Na4 Na2' 132.7(18) . .
O47 Na3 Na4 Na2' -116.7(15) 2_666 .
O46 Na3 Na4 Na2' 42(3) . .
O47 Na3 Na4 Na2' -34.5(13) . .
O29 Na3 Na4 Na2' 52.2(11) . .
O38 Na3 Na4 Na2' -179.9(18) 1_545 .
C12 Na3 Na4 Na2' -142(4) 1_545 .
Na3 Na3 Na4 Na2' -73.6(12) 2_666 .
Na2' Na3 Na4 Na2' -104.7(12) 2_666 .
Na4' Na3 Na4 Na2' 130.0(12) . .
O47 Na3 Na4 Na3' 110.7(16) 2_666 .
O46 Na3 Na4 Na3' -91(4) . .
O47 Na3 Na4 Na3' -167.1(17) . .
Na2' Na3 Na4 Na3' -132.7(18) . .
O29 Na3 Na4 Na3' -80.4(13) . .
O38 Na3 Na4 Na3' 47.4(15) 1_545 .
C12 Na3 Na4 Na3' 86(4) 1_545 .
Na3 Na3 Na4 Na3' 153.7(17) 2_666 .
Na2' Na3 Na4 Na3' 122.6(15) 2_666 .
Na4' Na3 Na4 Na3' -2.7(12) . .
Na3' Na3 Na4 Na4' 12.4(14) . 2_766
O47 Na3 Na4 Na4' 123.0(11) 2_666 2_766
O46 Na3 Na4 Na4' -78(3) . 2_766
O47 Na3 Na4 Na4' -154.7(11) . 2_766
Na2' Na3 Na4 Na4' -120.3(14) . 2_766
O29 Na3 Na4 Na4' -68.1(9) . 2_766
O38 Na3 Na4 Na4' 59.8(16) 1_545 2_766
C12 Na3 Na4 Na4' 98(4) 1_545 2_766
Na3 Na3 Na4 Na4' 166.1(9) 2_666 2_766
Na2' Na3 Na4 Na4' 135.0(8) 2_666 2_766
Na4' Na3 Na4 Na4' 9.7(8) . 2_766
Na3 Na3' Na4 O46 -47(3) . .
Na4' Na3' Na4 O46 129(3) . .
O38 Na3' Na4 O46 -95(3) 1_545 .
O29 Na3' Na4 O46 17(2) . .
Na2' Na3' Na4 O46 -12(2) . .
Na3 Na3' Na4 O43 -170.2(18) . .
Na4' Na3' Na4 O43 5.5(15) . .
O46 Na3' Na4 O43 -123(3) . .
O38 Na3' Na4 O43 141.3(17) 1_545 .
O29 Na3' Na4 O43 -105.9(14) . .
Na2' Na3' Na4 O43 -135.6(18) . .
Na3 Na3' Na4 O41 103.2(14) . .
Na4' Na3' Na4 O41 -81.1(11) . .
O46 Na3' Na4 O41 150(3) . .
O38 Na3' Na4 O41 54.7(17) 1_545 .
O29 Na3' Na4 O41 167.5(9) . .
Na2' Na3' Na4 O41 137.8(13) . .
Na3 Na3' Na4 O22 -107(8) . 1_565
Na4' Na3' Na4 O22 69(8) . 1_565
O46 Na3' Na4 O22 -60(8) . 1_565
O38 Na3' Na4 O22 -156(7) 1_545 1_565
O29 Na3' Na4 O22 -43(8) . 1_565
Na2' Na3' Na4 O22 -73(8) . 1_565
Na3 Na3' Na4 Na2' -34.6(14) . .
Na4' Na3' Na4 Na2' 141.2(13) . .
O46 Na3' Na4 Na2' 12(2) . .
O38 Na3' Na4 Na2' -83.1(17) 1_545 .
O29 Na3' Na4 Na2' 29.7(10) . .
Na4' Na3' Na4 Na3 175.8(18) . .
O46 Na3' Na4 Na3 47(3) . .
O38 Na3' Na4 Na3 -48.4(14) 1_545 .
O29 Na3' Na4 Na3 64.3(12) . .
Na2' Na3' Na4 Na3 34.6(14) . .
Na3 Na3' Na4 Na4' -168.3(14) . 2_766
Na4' Na3' Na4 Na4' 7.4(10) . 2_766
O46 Na3' Na4 Na4' -121(3) . 2_766
O38 Na3' Na4 Na4' 143.2(15) 1_545 2_766
O29 Na3' Na4 Na4' -104.0(7) . 2_766
Na2' Na3' Na4 Na4' -133.7(11) . 2_766
Na3 Na3' Na4' O43 -131(6) . 2_766
O46 Na3' Na4' O43 -129(4) . 2_766
O38 Na3' Na4' O43 69(5) 1_545 2_766
O29 Na3' Na4' O43 -53(5) . 2_766
Na2' Na3' Na4' O43 -112(4) . 2_766
Na4 Na3' Na4' O43 -144(4) . 2_766
Na3 Na3' Na4' O37' -49(6) . 2_766
O46 Na3' Na4' O37' -46.4(16) . 2_766
O38 Na3' Na4' O37' 151.8(16) 1_545 2_766
O29 Na3' Na4' O37' 29.1(15) . 2_766
Na2' Na3' Na4' O37' -30.0(17) . 2_766
Na4 Na3' Na4' O37' -61.4(13) . 2_766
Na3 Na3' Na4' O37 51(6) . .
O46 Na3' Na4' O37 53.7(14) . .
O38 Na3' Na4' O37 -108.0(14) 1_545 .
O29 Na3' Na4' O37 129.2(11) . .
Na2' Na3' Na4' O37 70.1(15) . .
Na4 Na3' Na4' O37 38.7(11) . .
Na3 Na3' Na4' O18 174(6) . 2_756
O46 Na3' Na4' O18 177.0(11) . 2_756
O38 Na3' Na4' O18 15.3(13) 1_545 2_756
O29 Na3' Na4' O18 -107.4(9) . 2_756
Na2' Na3' Na4' O18 -166.5(12) . 2_756
Na4 Na3' Na4' O18 162.1(8) . 2_756
Na3 Na3' Na4' O37 -37(6) . 2_766
O46 Na3' Na4' O37 -34.7(16) . 2_766
O38 Na3' Na4' O37 163.6(11) 1_545 2_766
O29 Na3' Na4' O37 40.9(14) . 2_766
Na2' Na3' Na4' O37 -18.2(18) . 2_766
Na4 Na3' Na4' O37 -49.7(12) . 2_766
Na3 Na3' Na4' W8 -157(6) . 2_756
O46 Na3' Na4' W8 -154.6(11) . 2_756
O38 Na3' Na4' W8 43.7(12) 1_545 2_756
O29 Na3' Na4' W8 -79.1(9) . 2_756
Na2' Na3' Na4' W8 -138.2(12) . 2_756
Na4 Na3' Na4' W8 -169.6(7) . 2_756
O46 Na3' Na4' Na3 3(5) . .
O38 Na3' Na4' Na3 -159(7) 1_545 .
O29 Na3' Na4' Na3 78(6) . .
Na2' Na3' Na4' Na3 19(5) . .
Na4 Na3' Na4' Na3 -12(5) . .
Na3 Na3' Na4' Na4' 4(6) . 2_766
O46 Na3' Na4' Na4' 6.5(15) . 2_766
O38 Na3' Na4' Na4' -155.2(10) 1_545 2_766
O29 Na3' Na4' Na4' 82.1(12) . 2_766
Na2' Na3' Na4' Na4' 23.0(18) . 2_766
Na4 Na3' Na4' Na4' -8.5(11) . 2_766
Na3 Na3' Na4' Na4 -109(7) . 2_766
O46 Na3' Na4' Na4 -107(6) . 2_766
O38 Na3' Na4' Na4 92(6) 1_545 2_766
O29 Na3' Na4' Na4 -31(7) . 2_766
Na2' Na3' Na4' Na4 -90(6) . 2_766
Na4 Na3' Na4' Na4 -122(6) . 2_766
Na3' Na3 Na4' O43 78(7) . 2_766
O47 Na3 Na4' O43 172(5) 2_666 2_766
O46 Na3 Na4' O43 -99(5) . 2_766
O47 Na3 Na4' O43 -68(6) . 2_766
Na2' Na3 Na4' O43 -78(5) . 2_766
O29 Na3 Na4' O43 -14(5) . 2_766
O38 Na3 Na4' O43 96(5) 1_545 2_766
C12 Na3 Na4' O43 80(5) 1_545 2_766
Na3 Na3 Na4' O43 -164(4) 2_666 2_766
Na4 Na3 Na4' O43 -115(5) . 2_766
Na2' Na3 Na4' O43 141(5) 2_666 2_766
Na3' Na3 Na4' O37' 131(6) . 2_766
O47 Na3 Na4' O37' -136.1(15) 2_666 2_766
O46 Na3 Na4' O37' -46.3(15) . 2_766
O47 Na3 Na4' O37' -16(3) . 2_766
Na2' Na3 Na4' O37' -25.7(15) . 2_766
O29 Na3 Na4' O37' 38.6(12) . 2_766
O38 Na3 Na4' O37' 148.1(13) 1_545 2_766
C12 Na3 Na4' O37' 132.3(13) 1_545 2_766
Na3 Na3 Na4' O37' -112(2) 2_666 2_766
Na4 Na3 Na4' O37' -62.9(13) . 2_766
Na2' Na3 Na4' O37' -166.1(14) 2_666 2_766
O47 Na3 Na4' Na3' 93(6) 2_666 .
O46 Na3 Na4' Na3' -177(6) . .
O47 Na3 Na4' Na3' -146(7) . .
Na2' Na3 Na4' Na3' -156(6) . .
O29 Na3 Na4' Na3' -92(6) . .
O38 Na3 Na4' Na3' 17(6) 1_545 .
C12 Na3 Na4' Na3' 2(6) 1_545 .
Na3 Na3 Na4' Na3' 117(6) 2_666 .
Na4 Na3 Na4' Na3' 166(6) . .
Na2' Na3 Na4' Na3' 63(6) 2_666 .
Na3' Na3 Na4' O37 -130(6) . .
O47 Na3 Na4' O37 -36.4(13) 2_666 .
O46 Na3 Na4' O37 53.4(12) . .
O47 Na3 Na4' O37 84(3) . .
Na2' Na3 Na4' O37 73.9(13) . .
O29 Na3 Na4' O37 138.2(9) . .
O38 Na3 Na4' O37 -112.3(10) 1_545 .
C12 Na3 Na4' O37 -128.0(10) 1_545 .
Na3 Na3 Na4' O37 -12(2) 2_666 .
Na4 Na3 Na4' O37 36.7(9) . .
Na2' Na3 Na4' O37 -66.5(12) 2_666 .
Na3' Na3 Na4' O18 -6(6) . 2_756
O47 Na3 Na4' O18 87.7(11) 2_666 2_756
O46 Na3 Na4' O18 177.5(11) . 2_756
O47 Na3 Na4' O18 -152(3) . 2_756
Na2' Na3 Na4' O18 -162.0(10) . 2_756
O29 Na3 Na4' O18 -97.7(6) . 2_756
O38 Na3 Na4' O18 11.8(7) 1_545 2_756
C12 Na3 Na4' O18 -3.9(9) 1_545 2_756
Na3 Na3 Na4' O18 111.9(17) 2_666 2_756
Na4 Na3 Na4' O18 160.8(8) . 2_756
Na2' Na3 Na4' O18 57.6(11) 2_666 2_756
Na3' Na3 Na4' O37 145(6) . 2_766
O47 Na3 Na4' O37 -122.0(12) 2_666 2_766
O46 Na3 Na4' O37 -32.2(12) . 2_766
O47 Na3 Na4' O37 -2(3) . 2_766
Na2' Na3 Na4' O37 -11.7(13) . 2_766
O29 Na3 Na4' O37 52.6(9) . 2_766
O38 Na3 Na4' O37 162.1(9) 1_545 2_766
C12 Na3 Na4' O37 146.4(9) 1_545 2_766
Na3 Na3 Na4' O37 -97.8(19) 2_666 2_766
Na4 Na3 Na4' O37 -48.9(9) . 2_766
Na2' Na3 Na4' O37 -152.1(10) 2_666 2_766
Na3' Na3 Na4' W8 23(6) . 2_756
O47 Na3 Na4' W8 115.9(10) 2_666 2_756
O46 Na3 Na4' W8 -154.3(10) . 2_756
O47 Na3 Na4' W8 -124(3) . 2_756
Na2' Na3 Na4' W8 -133.7(10) . 2_756
O29 Na3 Na4' W8 -69.4(5) . 2_756
O38 Na3 Na4' W8 40.1(6) 1_545 2_756
C12 Na3 Na4' W8 24.3(8) 1_545 2_756
Na3 Na3 Na4' W8 140.1(17) 2_666 2_756
Na4 Na3 Na4' W8 -170.9(6) . 2_756
Na2' Na3 Na4' W8 85.9(9) 2_666 2_756
Na3' Na3 Na4' Na4' -176(6) . 2_766
O47 Na3 Na4' Na4' -83.0(12) 2_666 2_766
O46 Na3 Na4' Na4' 6.8(11) . 2_766
O47 Na3 Na4' Na4' 37(3) . 2_766
Na2' Na3 Na4' Na4' 27.3(12) . 2_766
O29 Na3 Na4' Na4' 91.6(7) . 2_766
O38 Na3 Na4' Na4' -158.9(8) 1_545 2_766
C12 Na3 Na4' Na4' -174.6(8) 1_545 2_766
Na3 Na3 Na4' Na4' -58.8(19) 2_666 2_766
Na4 Na3 Na4' Na4' -9.9(8) . 2_766
Na2' Na3 Na4' Na4' -113.1(10) 2_666 2_766
Na3' Na3 Na4' Na4 120(7) . 2_766
O47 Na3 Na4' Na4 -147(4) 2_666 2_766
O46 Na3 Na4' Na4 -57(4) . 2_766
O47 Na3 Na4' Na4 -26(6) . 2_766
Na2' Na3 Na4' Na4 -36(4) . 2_766
O29 Na3 Na4' Na4 28(4) . 2_766
O38 Na3 Na4' Na4 137(4) 1_545 2_766
C12 Na3 Na4' Na4 122(4) 1_545 2_766
Na3 Na3 Na4' Na4 -122(4) 2_666 2_766
Na4 Na3 Na4' Na4 -74(4) . 2_766
Na2' Na3 Na4' Na4 -177(4) 2_666 2_766
O2 W1 O1 Na1 22.4(6) . .
O6 W1 O1 Na1 -74.6(6) . .
O3 W1 O1 Na1 115.3(5) . .
O5 W1 O1 Na1 -161.9(5) . .
O4 W1 O1 Na1 163.5(14) . .
O2 W1 O1 Na2 -159.5(6) . .
O6 W1 O1 Na2 103.5(6) . .
O3 W1 O1 Na2 -66.6(6) . .
O5 W1 O1 Na2 16.2(6) . .
O4 W1 O1 Na2 -18(2) . .
O36 Na1 O1 W1 -85.1(6) 2_665 .
O36 Na1 O1 W1 94.9(6) . .
O1 Na1 O1 W1 45(100) 2_665 .
O39 Na1 O1 W1 177.6(6) . .
O39 Na1 O1 W1 -2.4(6) 2_665 .
O36 Na1 O1 Na2 96.8(6) 2_665 .
O36 Na1 O1 Na2 -83.2(6) . .
O1 Na1 O1 Na2 -133(100) 2_665 .
O39 Na1 O1 Na2 -0.5(6) . .
O39 Na1 O1 Na2 179.5(6) 2_665 .
O45 Na2 O1 W1 -141.1(6) . .
Na2' Na2 O1 W1 -14.7(13) . .
O20 Na2 O1 W1 89.1(9) 1_565 .
O45 Na2 O1 Na1 37.3(8) . .
Na2' Na2 O1 Na1 163.7(10) . .
O20 Na2 O1 Na1 -92.5(8) 1_565 .
O1 W1 O2 Mn1 141.3(6) . .
O6 W1 O2 Mn1 -114.1(6) . .
O3 W1 O2 Mn1 40.0(6) . .
O5 W1 O2 Mn1 -26.9(13) . .
O4 W1 O2 Mn1 -31.8(6) . .
O16 Mn1 O2 W1 -112.1(6) 2_755 .
O11 Mn1 O2 W1 149.5(6) 2_755 .
O7 Mn1 O2 W1 -18.2(7) . .
O32 Mn1 O2 W1 82(3) 2_755 .
O32 Mn1 O2 W1 66.4(6) . .
O8 W2 O3 W1 -177.0(5) . .
O7 W2 O3 W1 79.6(5) . .
O9 W2 O3 W1 -15.0(12) . .
O10 W2 O3 W1 -79.9(5) . .
O4 W2 O3 W1 -4.6(4) . .
O1 W1 O3 W2 176.0(5) . .
O2 W1 O3 W2 -80.1(5) . .
O6 W1 O3 W2 18.3(11) . .
O5 W1 O3 W2 79.7(5) . .
O4 W1 O3 W2 4.5(4) . .
O21 P1 O4 W2 176.9(5) . .
O32 P1 O4 W2 -60.8(6) . .
O15 P1 O4 W2 59.6(6) . .
O21 P1 O4 W1 -59.7(6) . .
O32 P1 O4 W1 62.6(6) . .
O15 P1 O4 W1 -177.0(4) . .
O21 P1 O4 W7 58.1(6) . .
O32 P1 O4 W7 -179.5(4) . .
O15 P1 O4 W7 -59.1(6) . .
O8 W2 O4 P1 -169.5(17) . .
O7 W2 O4 P1 47.8(6) . .
O9 W2 O4 P1 -43.5(5) . .
O3 W2 O4 P1 140.5(6) . .
O10 W2 O4 P1 -131.0(6) . .
O8 W2 O4 W1 53(2) . .
O7 W2 O4 W1 -89.7(3) . .
O9 W2 O4 W1 179.0(3) . .
O3 W2 O4 W1 3.0(3) . .
O10 W2 O4 W1 91.4(3) . .
O8 W2 O4 W7 -35(2) . .
O7 W2 O4 W7 -177.4(3) . .
O9 W2 O4 W7 91.3(3) . .
O3 W2 O4 W7 -84.7(3) . .
O10 W2 O4 W7 3.7(3) . .
O1 W1 O4 P1 168.4(16) . .
O2 W1 O4 P1 -49.4(5) . .
O6 W1 O4 P1 44.9(5) . .
O3 W1 O4 P1 -141.2(6) . .
O5 W1 O4 P1 132.5(6) . .
O1 W1 O4 W2 -53.3(18) . .
O2 W1 O4 W2 88.9(3) . .
O6 W1 O4 W2 -176.9(3) . .
O3 W1 O4 W2 -3.0(3) . .
O5 W1 O4 W2 -89.3(3) . .
O1 W1 O4 W7 34.2(18) . .
O2 W1 O4 W7 176.3(3) . .
O6 W1 O4 W7 -89.4(3) . .
O3 W1 O4 W7 84.5(3) . .
O5 W1 O4 W7 -1.8(3) . .
O29 W7 O4 P1 176.8(19) . .
O5 W7 O4 P1 -132.4(6) . .
O10 W7 O4 P1 131.6(6) . .
O27 W7 O4 P1 -42.3(5) . .
O33 W7 O4 P1 43.8(5) . .
O29 W7 O4 W2 41(2) . .
O5 W7 O4 W2 92.1(3) . .
O10 W7 O4 W2 -4.0(3) . .
O27 W7 O4 W2 -177.8(3) . .
O33 W7 O4 W2 -91.7(3) . .
O29 W7 O4 W1 -49(2) . .
O5 W7 O4 W1 1.9(3) . .
O10 W7 O4 W1 -94.2(3) . .
O27 W7 O4 W1 92.0(3) . .
O33 W7 O4 W1 178.1(3) . .
O29 W7 O5 W1 169.8(5) . .
O10 W7 O5 W1 66.4(6) . .
O27 W7 O5 W1 -87.3(5) . .
O33 W7 O5 W1 -11.6(11) . .
O4 W7 O5 W1 -2.9(4) . .
O1 W1 O5 W7 -170.5(5) . .
O2 W1 O5 W7 -2.0(13) . .
O6 W1 O5 W7 86.7(6) . .
O3 W1 O5 W7 -70.5(5) . .
O4 W1 O5 W7 3.1(5) . .
O1 W1 O6 W6 126.8(9) . .
O2 W1 O6 W6 22.0(10) . .
O3 W1 O6 W6 -75.7(13) . .
O5 W1 O6 W6 -136.2(10) . .
O4 W1 O6 W6 -62.5(9) . .
O25 W6 O6 W1 -127.3(9) . .
O26 W6 O6 W1 -21.7(10) . .
O23 W6 O6 W1 81.3(12) . .
O24 W6 O6 W1 136.3(10) . .
O21 W6 O6 W1 62.9(9) . .
O8 W2 O7 Mn1 -138.2(6) . .
O9 W2 O7 Mn1 119.9(6) . .
O3 W2 O7 Mn1 -37.7(6) . .
O10 W2 O7 Mn1 38.7(14) . .
O4 W2 O7 Mn1 35.7(5) . .
O8 W2 O7 Mn2 61.8(5) . .
O9 W2 O7 Mn2 -40.0(5) . .
O3 W2 O7 Mn2 162.3(5) . .
O10 W2 O7 Mn2 -121.2(9) . .
O4 W2 O7 Mn2 -124.3(5) . .
O2 Mn1 O7 W2 16.1(6) . .
O16 Mn1 O7 W2 116.3(6) 2_755 .
O11 Mn1 O7 W2 -110.4(13) 2_755 .
O32 Mn1 O7 W2 -156.5(6) 2_755 .
O32 Mn1 O7 W2 -71.8(6) . .
O2 Mn1 O7 Mn2 179.6(3) . .
O16 Mn1 O7 Mn2 -80.2(4) 2_755 .
O11 Mn1 O7 Mn2 53.1(13) 2_755 .
O32 Mn1 O7 Mn2 7.0(3) 2_755 .
O32 Mn1 O7 Mn2 91.7(3) . .
O19 Mn2 O7 W2 -114.1(5) 2_755 .
O26 Mn2 O7 W2 122.2(19) 2_755 .
O35 Mn2 O7 W2 -29.2(5) . .
O11 Mn2 O7 W2 74.4(5) . .
O32 Mn2 O7 W2 158.2(5) 2_755 .
O19 Mn2 O7 Mn1 80.6(3) 2_755 .
O26 Mn2 O7 Mn1 -43(2) 2_755 .
O35 Mn2 O7 Mn1 165.5(3) . .
O11 Mn2 O7 Mn1 -91.0(3) . .
O32 Mn2 O7 Mn1 -7.1(3) 2_755 .
O8 W2 O9 W3 -132.0(9) . .
O7 W2 O9 W3 -28.5(9) . .
O3 W2 O9 W3 66.2(14) . .
O10 W2 O9 W3 130.7(9) . .
O4 W2 O9 W3 56.1(9) . .
O12 W3 O9 W2 133.5(9) . .
O11 W3 O9 W2 28.5(9) . .
O13 W3 O9 W2 -69.1(13) . .
O14 W3 O9 W2 -130.9(9) . .
O15 W3 O9 W2 -57.1(9) . .
O29 W7 O10 W2 -167.2(5) . .
O5 W7 O10 W2 -64.3(6) . .
O27 W7 O10 W2 19.9(12) . .
O33 W7 O10 W2 90.4(6) . .
O4 W7 O10 W2 6.1(5) . .
O8 W2 O10 W7 167.4(6) . .
O7 W2 O10 W7 -9.6(14) . .
O9 W2 O10 W7 -91.7(6) . .
O3 W2 O10 W7 68.1(6) . .
O4 W2 O10 W7 -6.5(5) . .
O12 W3 O11 Mn1 137.9(6) . 2_755
O13 W3 O11 Mn1 34.1(6) . 2_755
O9 W3 O11 Mn1 -120.8(6) . 2_755
O14 W3 O11 Mn1 -48.5(13) . 2_755
O15 W3 O11 Mn1 -38.0(6) . 2_755
O12 W3 O11 Mn2 -60.6(6) . .
O13 W3 O11 Mn2 -164.4(5) . .
O9 W3 O11 Mn2 40.7(5) . .
O14 W3 O11 Mn2 113.0(9) . .
O15 W3 O11 Mn2 123.5(5) . .
O19 Mn2 O11 W3 -139(2) 2_755 .
O26 Mn2 O11 W3 112.0(5) 2_755 .
O35 Mn2 O11 W3 24.9(6) . .
O7 Mn2 O11 W3 -74.7(5) . .
O32 Mn2 O11 W3 -159.7(6) 2_755 .
O19 Mn2 O11 Mn1 27(2) 2_755 2_755
O26 Mn2 O11 Mn1 -82.1(4) 2_755 2_755
O35 Mn2 O11 Mn1 -169.1(4) . 2_755
O7 Mn2 O11 Mn1 91.2(4) . 2_755
O32 Mn2 O11 Mn1 6.2(3) 2_755 2_755
O12 W3 O13 W4 176.4(5) . .
O11 W3 O13 W4 -77.8(5) . .
O9 W3 O13 W4 19.1(11) . .
O14 W3 O13 W4 80.7(5) . .
O15 W3 O13 W4 6.6(4) . .
O17 W4 O13 W3 -177.2(5) . .
O16 W4 O13 W3 78.5(6) . .
O34 W4 O13 W3 -21.1(11) . .
O18 W4 O13 W3 -80.8(5) . .
O15 W4 O13 W3 -6.7(4) . .
O30 W8 O14 W3 165.6(6) . .
O18 W8 O14 W3 63.5(6) . .
O33 W8 O14 W3 -93.1(5) . .
O28 W8 O14 W3 -22.3(12) . .
O15 W8 O14 W3 -7.1(4) . .
Na4' W8 O14 W3 97.8(6) 2_756 .
O12 W3 O14 W8 -167.8(6) . .
O11 W3 O14 W8 18.4(13) . .
O13 W3 O14 W8 -65.9(6) . .
O9 W3 O14 W8 91.9(6) . .
O15 W3 O14 W8 7.4(5) . .
O4 P1 O15 W3 -61.3(6) . .
O21 P1 O15 W3 -179.2(5) . .
O32 P1 O15 W3 59.1(6) . .
O4 P1 O15 W4 178.0(4) . .
O21 P1 O15 W4 60.1(6) . .
O32 P1 O15 W4 -61.5(6) . .
O4 P1 O15 W8 58.9(6) . .
O21 P1 O15 W8 -59.0(6) . .
O32 P1 O15 W8 179.3(5) . .
O12 W3 O15 P1 156.6(17) . .
O11 W3 O15 P1 -44.6(6) . .
O13 W3 O15 P1 -139.3(6) . .
O9 W3 O15 P1 46.0(6) . .
O14 W3 O15 P1 131.3(6) . .
O12 W3 O15 W4 -68.4(19) . .
O11 W3 O15 W4 90.4(3) . .
O13 W3 O15 W4 -4.4(3) . .
O9 W3 O15 W4 -179.0(3) . .
O14 W3 O15 W4 -93.7(3) . .
O12 W3 O15 W8 21(2) . .
O11 W3 O15 W8 179.5(3) . .
O13 W3 O15 W8 84.8(3) . .
O9 W3 O15 W8 -89.9(3) . .
O14 W3 O15 W8 -4.5(3) . .
O17 W4 O15 P1 -167.7(16) . .
O16 W4 O15 P1 49.0(6) . .
O34 W4 O15 P1 -46.3(5) . .
O13 W4 O15 P1 140.0(6) . .
O18 W4 O15 P1 -134.3(6) . .
O17 W4 O15 W3 56.5(18) . .
O16 W4 O15 W3 -86.8(3) . .
O34 W4 O15 W3 177.8(3) . .
O13 W4 O15 W3 4.2(3) . .
O18 W4 O15 W3 89.9(3) . .
O17 W4 O15 W8 -32.5(19) . .
O16 W4 O15 W8 -175.7(3) . .
O34 W4 O15 W8 88.9(3) . .
O13 W4 O15 W8 -84.7(3) . .
O18 W4 O15 W8 1.0(3) . .
O30 W8 O15 P1 -173.3(17) . .
O18 W8 O15 P1 133.1(6) . .
O33 W8 O15 P1 -43.2(6) . .
O28 W8 O15 P1 43.0(6) . .
O14 W8 O15 P1 -130.9(6) . .
Na4' W8 O15 P1 123.7(5) 2_756 .
O30 W8 O15 W3 -37.7(19) . .
O18 W8 O15 W3 -91.3(3) . .
O33 W8 O15 W3 92.4(3) . .
O28 W8 O15 W3 178.6(3) . .
O14 W8 O15 W3 4.7(3) . .
Na4' W8 O15 W3 -100.8(3) 2_756 .
O30 W8 O15 W4 52.6(19) . .
O18 W8 O15 W4 -1.0(3) . .
O33 W8 O15 W4 -177.3(3) . .
O28 W8 O15 W4 -91.1(3) . .
O14 W8 O15 W4 95.0(3) . .
Na4' W8 O15 W4 -10.4(4) 2_756 .
O17 W4 O16 Mn1 -141.0(7) . 2_755
O34 W4 O16 Mn1 114.9(7) . 2_755
O13 W4 O16 Mn1 -39.2(7) . 2_755
O18 W4 O16 Mn1 23.6(14) . 2_755
O15 W4 O16 Mn1 31.7(7) . 2_755
O30 W8 O18 W4 -169.6(5) . .
O33 W8 O18 W4 10.8(12) . .
O28 W8 O18 W4 86.9(5) . .
O14 W8 O18 W4 -69.0(5) . .
O15 W8 O18 W4 1.6(4) . .
Na4' W8 O18 W4 167.5(9) 2_756 .
O30 W8 O18 Na4' 22.8(6) . 2_756
O33 W8 O18 Na4' -156.8(8) . 2_756
O28 W8 O18 Na4' -80.6(6) . 2_756
O14 W8 O18 Na4' 123.5(6) . 2_756
O15 W8 O18 Na4' -166.0(6) . 2_756
O17 W4 O18 W8 171.8(6) . .
O16 W4 O18 W8 6.9(13) . .
O34 W4 O18 W8 -86.2(6) . .
O13 W4 O18 W8 71.3(5) . .
O15 W4 O18 W8 -1.6(5) . .
O17 W4 O18 Na4' -21.5(7) . 2_756
O16 W4 O18 Na4' 173.6(9) . 2_756
O34 W4 O18 Na4' 80.5(6) . 2_756
O13 W4 O18 Na4' -122.0(6) . 2_756
O15 W4 O18 Na4' 165.1(6) . 2_756
O20 W5 O19 Mn2 143.8(7) . 2_755
O23 W5 O19 Mn2 41.9(7) . 2_755
O34 W5 O19 Mn2 -113.4(7) . 2_755
O22 W5 O19 Mn2 -33.3(14) . 2_755
O21 W5 O19 Mn2 -31.5(7) . 2_755
O19 W5 O20 Na2 -106.6(18) . 1_545
O23 W5 O20 Na2 -11.5(19) . 1_545
O34 W5 O20 Na2 157.6(18) . 1_545
O22 W5 O20 Na2 72.3(19) . 1_545
O21 W5 O20 Na2 40(4) . 1_545
O4 P1 O21 W6 60.5(6) . .
O32 P1 O21 W6 -61.1(7) . .
O15 P1 O21 W6 178.0(5) . .
O4 P1 O21 W5 -178.8(5) . .
O32 P1 O21 W5 59.7(6) . .
O15 P1 O21 W5 -61.2(6) . .
O4 P1 O21 W9 -58.7(6) . .
O32 P1 O21 W9 179.8(5) . .
O15 P1 O21 W9 58.9(6) . .
O25 W6 O21 P1 -161.3(16) . .
O26 W6 O21 P1 49.2(6) . .
O6 W6 O21 P1 -45.7(6) . .
O23 W6 O21 P1 142.3(6) . .
O24 W6 O21 P1 -131.7(6) . .
O25 W6 O21 W5 62.0(19) . .
O26 W6 O21 W5 -87.5(3) . .
O6 W6 O21 W5 177.6(3) . .
O23 W6 O21 W5 5.6(3) . .
O24 W6 O21 W5 91.6(3) . .
O25 W6 O21 W9 -25.7(19) . .
O26 W6 O21 W9 -175.1(3) . .
O6 W6 O21 W9 89.9(3) . .
O23 W6 O21 W9 -82.0(3) . .
O24 W6 O21 W9 4.0(3) . .
O20 W5 O21 P1 165(2) . .
O19 W5 O21 P1 -47.3(6) . .
O23 W5 O21 P1 -141.7(6) . .
O34 W5 O21 P1 46.4(6) . .
O22 W5 O21 P1 132.0(6) . .
O20 W5 O21 W6 -59(3) . .
O19 W5 O21 W6 88.6(3) . .
O23 W5 O21 W6 -5.7(3) . .
O34 W5 O21 W6 -177.7(3) . .
O22 W5 O21 W6 -92.1(3) . .
O20 W5 O21 W9 29(3) . .
O19 W5 O21 W9 176.6(3) . .
O23 W5 O21 W9 82.2(3) . .
O34 W5 O21 W9 -89.8(3) . .
O22 W5 O21 W9 -4.2(3) . .
O31 W9 O21 P1 178(2) . .
O24 W9 O21 P1 130.7(6) . .
O22 W9 O21 P1 -131.8(6) . .
O28 W9 O21 P1 -42.7(6) . .
O27 W9 O21 P1 42.4(6) . .
O31 W9 O21 W6 43(3) . .
O24 W9 O21 W6 -4.4(3) . .
O22 W9 O21 W6 93.2(3) . .
O28 W9 O21 W6 -177.7(3) . .
O27 W9 O21 W6 -92.6(3) . .
O31 W9 O21 W5 -46(3) . .
O24 W9 O21 W5 -93.0(3) . .
O22 W9 O21 W5 4.6(3) . .
O28 W9 O21 W5 93.7(3) . .
O27 W9 O21 W5 178.7(3) . .
O31 W9 O22 W5 166.6(5) . .
O24 W9 O22 W5 63.4(6) . .
O28 W9 O22 W5 -91.2(6) . .
O27 W9 O22 W5 -20.8(12) . .
O21 W9 O22 W5 -6.8(5) . .
O31 W9 O22 Na4 -32.6(9) . 1_545
O24 W9 O22 Na4 -135.8(8) . 1_545
O28 W9 O22 Na4 69.5(8) . 1_545
O27 W9 O22 Na4 139.9(10) . 1_545
O21 W9 O22 Na4 153.9(8) . 1_545
O20 W5 O22 W9 -168.1(6) . .
O19 W5 O22 W9 9.1(13) . .
O23 W5 O22 W9 -68.2(6) . .
O34 W5 O22 W9 91.0(6) . .
O21 W5 O22 W9 7.2(5) . .
O20 W5 O22 Na4 29.2(8) . 1_545
O19 W5 O22 Na4 -153.6(10) . 1_545
O23 W5 O22 Na4 129.1(7) . 1_545
O34 W5 O22 Na4 -71.7(7) . 1_545
O21 W5 O22 Na4 -155.5(7) . 1_545
O20 W5 O23 W6 -178.4(5) . .
O19 W5 O23 W6 -74.5(5) . .
O34 W5 O23 W6 27.4(11) . .
O22 W5 O23 W6 83.3(5) . .
O21 W5 O23 W6 8.5(4) . .
O25 W6 O23 W5 -179.2(5) . .
O26 W6 O23 W5 75.9(5) . .
O6 W6 O23 W5 -27.6(11) . .
O24 W6 O23 W5 -83.0(5) . .
O21 W6 O23 W5 -8.6(4) . .
O31 W9 O24 W6 -167.3(5) . .
O22 W9 O24 W6 -64.0(5) . .
O28 W9 O24 W6 22.2(11) . .
O27 W9 O24 W6 91.5(5) . .
O21 W9 O24 W6 6.6(4) . .
O25 W6 O24 W9 167.6(5) . .
O26 W6 O24 W9 -4.6(12) . .
O6 W6 O24 W9 -91.0(5) . .
O23 W6 O24 W9 68.4(5) . .
O21 W6 O24 W9 -6.9(4) . .
O25 W6 O26 Mn2 -145.7(6) . 2_755
O6 W6 O26 Mn2 110.6(6) . 2_755
O23 W6 O26 Mn2 -44.9(7) . 2_755
O24 W6 O26 Mn2 26.2(14) . 2_755
O21 W6 O26 Mn2 28.5(6) . 2_755
O29 W7 O27 W9 -131.2(10) . .
O5 W7 O27 W9 126.1(10) . .
O10 W7 O27 W9 41.7(15) . .
O33 W7 O27 W9 -28.8(10) . .
O4 W7 O27 W9 54.7(10) . .
O31 W9 O27 W7 131.2(10) . .
O24 W9 O27 W7 -126.6(10) . .
O22 W9 O27 W7 -41.4(16) . .
O28 W9 O27 W7 29.6(10) . .
O21 W9 O27 W7 -54.7(10) . .
O30 W8 O28 W9 133.0(10) . .
O18 W8 O28 W9 -125.1(10) . .
O33 W8 O28 W9 31.8(10) . .
O14 W8 O28 W9 -39.0(16) . .
O15 W8 O28 W9 -53.5(10) . .
Na4' W8 O28 W9 -164.1(10) 2_756 .
O31 W9 O28 W8 -132.5(10) . .
O24 W9 O28 W8 38.0(15) . .
O22 W9 O28 W8 125.1(10) . .
O27 W9 O28 W8 -31.7(10) . .
O21 W9 O28 W8 52.9(10) . .
O5 W7 O29 Na3 33.0(15) . .
O10 W7 O29 Na3 125.2(14) . .
O27 W7 O29 Na3 -58.0(15) . .
O33 W7 O29 Na3 -146.3(14) . .
O4 W7 O29 Na3 82(3) . .
O5 W7 O29 Na3' -139(5) . .
O10 W7 O29 Na3' -46(5) . .
O27 W7 O29 Na3' 130(5) . .
O33 W7 O29 Na3' 42(5) . .
O4 W7 O29 Na3' -90(5) . .
O5 W7 O29 Na2' -11.5(8) . .
O10 W7 O29 Na2' 80.7(8) . .
O27 W7 O29 Na2' -102.6(7) . .
O33 W7 O29 Na2' 169.1(7) . .
O4 W7 O29 Na2' 37(2) . .
Na3' Na3 O29 W7 -177.8(14) . .
O47 Na3 O29 W7 -14(7) 2_666 .
O46 Na3 O29 W7 -92.6(16) . .
O47 Na3 O29 W7 -3.6(18) . .
Na2' Na3 O29 W7 -55.2(17) . .
O38 Na3 O29 W7 117.7(14) 1_545 .
C12 Na3 O29 W7 88.0(15) 1_545 .
Na3 Na3 O29 W7 -5(2) 2_666 .
Na4 Na3 O29 W7 -95.4(15) . .
Na2' Na3 O29 W7 47(2) 2_666 .
Na4' Na3 O29 W7 -166.3(13) . .
O47 Na3 O29 Na3' 164(7) 2_666 .
O46 Na3 O29 Na3' 85.2(15) . .
O47 Na3 O29 Na3' 174.2(16) . .
Na2' Na3 O29 Na3' 122.6(15) . .
O38 Na3 O29 Na3' -64.6(12) 1_545 .
C12 Na3 O29 Na3' -94.2(13) 1_545 .
Na3 Na3 O29 Na3' 173(2) 2_666 .
Na4 Na3 O29 Na3' 82.4(13) . .
Na2' Na3 O29 Na3' -135(2) 2_666 .
Na4' Na3 O29 Na3' 11.5(11) . .
Na3' Na3 O29 Na2' -122.6(15) . .
O47 Na3 O29 Na2' 41(6) 2_666 .
O46 Na3 O29 Na2' -37.4(11) . .
O47 Na3 O29 Na2' 51.6(11) . .
O38 Na3 O29 Na2' 172.8(12) 1_545 .
C12 Na3 O29 Na2' 143.2(11) 1_545 .
Na3 Na3 O29 Na2' 50.1(12) 2_666 .
Na4 Na3 O29 Na2' -40.2(9) . .
Na2' Na3 O29 Na2' 102.1(15) 2_666 .
Na4' Na3 O29 Na2' -111.1(9) . .
Na3 Na3' O29 W7 174(4) . .
Na4' Na3' O29 W7 14(5) . .
O46 Na3' O29 W7 109(5) . .
O38 Na3' O29 W7 -117(4) 1_545 .
Na2' Na3' O29 W7 129(5) . .
Na4 Na3' O29 W7 103(5) . .
Na4' Na3' O29 Na3 -159.5(19) . .
O46 Na3' O29 Na3 -64.1(13) . .
O38 Na3' O29 Na3 69.4(12) 1_545 .
Na2' Na3' O29 Na3 -44.3(12) . .
Na4 Na3' O29 Na3 -70.0(12) . .
Na3 Na3' O29 Na2' 44.3(12) . .
Na4' Na3' O29 Na2' -115.2(12) . .
O46 Na3' O29 Na2' -19.8(10) . .
O38 Na3' O29 Na2' 113.7(11) 1_545 .
Na4 Na3' O29 Na2' -25.7(8) . .
O46 Na2' O29 W7 -140.5(15) . .
O47 Na2' O29 W7 98.4(12) . .
Na3 Na2' O29 W7 158.6(7) . .
Na2 Na2' O29 W7 1.5(15) . .
Na4 Na2' O29 W7 -131.5(12) . .
Na3' Na2' O29 W7 -173.2(7) . .
Na3 Na2' O29 W7 119.2(8) 2_666 .
O46 Na2' O29 Na3 61.0(16) . .
O47 Na2' O29 Na3 -60.2(12) . .
Na2 Na2' O29 Na3 -157.0(17) . .
Na4 Na2' O29 Na3 70.0(13) . .
Na3' Na2' O29 Na3 28.2(8) . .
Na3 Na2' O29 Na3 -39.3(10) 2_666 .
O46 Na2' O29 Na3' 32.7(16) . .
O47 Na2' O29 Na3' -88.4(13) . .
Na3 Na2' O29 Na3' -28.2(8) . .
Na2 Na2' O29 Na3' 174.7(15) . .
Na4 Na2' O29 Na3' 41.7(13) . .
Na3 Na2' O29 Na3' -67.6(10) 2_666 .
O4 P1 O32 Mn2 -120.8(5) . 2_755
O21 P1 O32 Mn2 0.1(7) . 2_755
O15 P1 O32 Mn2 119.8(5) . 2_755
O4 P1 O32 Mn1 121.7(5) . 2_755
O21 P1 O32 Mn1 -117.4(5) . 2_755
O15 P1 O32 Mn1 2.3(6) . 2_755
O4 P1 O32 Mn1 -3.1(6) . .
O21 P1 O32 Mn1 117.9(5) . .
O15 P1 O32 Mn1 -122.5(5) . .
O2 Mn1 O32 P1 -45.4(5) . .
O16 Mn1 O32 P1 125(2) 2_755 .
O11 Mn1 O32 P1 -137.9(5) 2_755 .
O7 Mn1 O32 P1 51.6(5) . .
O32 Mn1 O32 P1 136.5(6) 2_755 .
O2 Mn1 O32 Mn2 86.7(3) . 2_755
O16 Mn1 O32 Mn2 -103(2) 2_755 2_755
O11 Mn1 O32 Mn2 -5.7(3) 2_755 2_755
O7 Mn1 O32 Mn2 -176.2(3) . 2_755
O32 Mn1 O32 Mn2 -91.3(3) 2_755 2_755
O2 Mn1 O32 Mn1 178.0(3) . 2_755
O16 Mn1 O32 Mn1 -12(2) 2_755 2_755
O11 Mn1 O32 Mn1 85.6(3) 2_755 2_755
O7 Mn1 O32 Mn1 -84.9(3) . 2_755
O32 Mn1 O32 Mn1 0.0 2_755 2_755
O30 W8 O33 W7 -131.1(10) . .
O18 W8 O33 W7 48.5(15) . .
O28 W8 O33 W7 -28.2(10) . .
O14 W8 O33 W7 129.0(10) . .
O15 W8 O33 W7 57.2(10) . .
Na4' W8 O33 W7 -83.0(14) 2_756 .
O29 W7 O33 W8 129.8(10) . .
O5 W7 O33 W8 -48.7(15) . .
O10 W7 O33 W8 -127.6(10) . .
O27 W7 O33 W8 27.6(10) . .
O4 W7 O33 W8 -57.1(10) . .
O17 W4 O34 W5 -127.0(10) . .
O16 W4 O34 W5 -21.4(10) . .
O13 W4 O34 W5 77.1(13) . .
O18 W4 O34 W5 135.6(10) . .
O15 W4 O34 W5 63.3(9) . .
O20 W5 O34 W4 125.0(10) . .
O19 W5 O34 W4 21.0(10) . .
O23 W5 O34 W4 -80.9(13) . .
O22 W5 O34 W4 -136.5(10) . .
O21 W5 O34 W4 -62.6(9) . .
O36 Na1 O36 C1 143(100) 2_665 .
O1 Na1 O36 C1 -102.6(11) . .
O1 Na1 O36 C1 77.4(11) 2_665 .
O39 Na1 O36 C1 171.5(11) . .
O39 Na1 O36 C1 -8.5(11) 2_665 .
O43 Na4' O37 C5 -43(3) 2_766 .
O37' Na4' O37 C5 -132(3) 2_766 .
Na3' Na4' O37 C5 136(2) . .
O18 Na4' O37 C5 41(3) 2_756 .
O37 Na4' O37 C5 -108(3) 2_766 .
W8 Na4' O37 C5 40(4) 2_756 .
Na3 Na4' O37 C5 142(2) . .
Na4' Na4' O37 C5 -108(3) 2_766 .
Na4 Na4' O37 C5 -47(2) 2_766 .
O43 Na4' O37 O37' 15(3) 2_766 .
O37' Na4' O37 O37' -74(3) 2_766 .
Na3' Na4' O37 O37' -165(3) . .
O18 Na4' O37 O37' 100(3) 2_756 .
O37 Na4' O37 O37' -49(3) 2_766 .
W8 Na4' O37 O37' 99(3) 2_756 .
Na3 Na4' O37 O37' -159(3) . .
Na4' Na4' O37 O37' -49(3) 2_766 .
Na4 Na4' O37 O37' 12(3) 2_766 .
O43 Na4' O37 Na4' 64.5(10) 2_766 2_766
O37' Na4' O37 Na4' -24.7(13) 2_766 2_766
Na3' Na4' O37 Na4' -116.2(11) . 2_766
O18 Na4' O37 Na4' 148.9(10) 2_756 2_766
O37 Na4' O37 Na4' 0.000(1) 2_766 2_766
W8 Na4' O37 Na4' 147.9(17) 2_756 2_766
Na3 Na4' O37 Na4' -110.2(8) . 2_766
Na4 Na4' O37 Na4' 60.9(8) 2_766 2_766
Na4' O37 O37' C5 -108(3) . .
Na4' O37 O37' C5 179(3) 2_766 .
C5 O37 O37' Na4' -179(3) . 2_766
Na4' O37 O37' Na4' 73(3) . 2_766
O46 Na4 O43 Na4' -19(7) . 2_766
O41 Na4 O43 Na4' 107(6) . 2_766
O22 Na4 O43 Na4' -161(6) 1_565 2_766
Na2' Na4 O43 Na4' -44(7) . 2_766
Na3 Na4 O43 Na4' 7(7) . 2_766
Na3' Na4 O43 Na4' 11(6) . 2_766
O43 Na4 O46 Na2' -138(3) . .
O41 Na4 O46 Na2' 120(3) . .
O22 Na4 O46 Na2' -34(5) 1_565 .
Na3 Na4 O46 Na2' 110(5) . .
Na3' Na4 O46 Na2' 157(4) . .
Na4' Na4 O46 Na2' -142(2) 2_766 .
O43 Na4 O46 Na3 112(3) . .
O41 Na4 O46 Na3 10(4) . .
O22 Na4 O46 Na3 -144(2) 1_565 .
Na2' Na4 O46 Na3 -110(5) . .
Na3' Na4 O46 Na3 48(2) . .
Na4' Na4 O46 Na3 109(3) 2_766 .
O43 Na4 O46 Na3' 64(3) . .
O41 Na4 O46 Na3' -37(3) . .
O22 Na4 O46 Na3' 168.4(17) 1_565 .
Na2' Na4 O46 Na3' -157(4) . .
Na3 Na4 O46 Na3' -48(2) . .
Na4' Na4 O46 Na3' 61(2) 2_766 .
O47 Na2' O46 Na4 -113(3) . .
Na3 Na2' O46 Na4 -142(3) . .
Na2 Na2' O46 Na4 32(4) . .
O29 Na2' O46 Na4 163(3) . .
Na3' Na2' O46 Na4 -161(4) . .
Na3 Na2' O46 Na4 -84(3) 2_666 .
O47 Na2' O46 Na3 29(2) . .
Na2 Na2' O46 Na3 173(3) . .
Na4 Na2' O46 Na3 142(3) . .
O29 Na2' O46 Na3 -55.6(9) . .
Na3' Na2' O46 Na3 -19.7(12) . .
Na3 Na2' O46 Na3 57.3(11) 2_666 .
O47 Na2' O46 Na3' 49(3) . .
Na3 Na2' O46 Na3' 19.7(12) . .
Na2 Na2' O46 Na3' -167(2) . .
Na4 Na2' O46 Na3' 161(4) . .
O29 Na2' O46 Na3' -35.9(16) . .
Na3 Na2' O46 Na3' 77.0(16) 2_666 .
Na3' Na3 O46 Na4 -88(3) . .
O47 Na3 O46 Na4 21(4) 2_666 .
O47 Na3 O46 Na4 104(3) . .
Na2' Na3 O46 Na4 126(4) . .
O29 Na3 O46 Na4 -170(3) . .
O38 Na3 O46 Na4 -59(5) 1_545 .
C12 Na3 O46 Na4 -145(46) 1_545 .
Na3 Na3 O46 Na4 64(3) 2_666 .
Na2' Na3 O46 Na4 38(4) 2_666 .
Na4' Na3 O46 Na4 -87(3) . .
Na3' Na3 O46 Na2' 147(2) . .
O47 Na3 O46 Na2' -104.6(18) 2_666 .
O47 Na3 O46 Na2' -22.0(18) . .
O29 Na3 O46 Na2' 64.5(16) . .
O38 Na3 O46 Na2' 175(2) 1_545 .
C12 Na3 O46 Na2' 89(47) 1_545 .
Na3 Na3 O46 Na2' -61.6(17) 2_666 .
Na4 Na3 O46 Na2' -126(4) . .
Na2' Na3 O46 Na2' -87.6(19) 2_666 .
Na4' Na3 O46 Na2' 147.3(18) . .
O47 Na3 O46 Na3' 108.7(16) 2_666 .
O47 Na3 O46 Na3' -168.7(17) . .
Na2' Na3 O46 Na3' -147(2) . .
O29 Na3 O46 Na3' -82.2(13) . .
O38 Na3 O46 Na3' 29(2) 1_545 .
C12 Na3 O46 Na3' -57(47) 1_545 .
Na3 Na3 O46 Na3' 151.7(17) 2_666 .
Na4 Na3 O46 Na3' 88(3) . .
Na2' Na3 O46 Na3' 125.7(18) 2_666 .
Na4' Na3 O46 Na3' 0.6(12) . .
Na3 Na3' O46 Na4 127(3) . .
Na4' Na3' O46 Na4 -52(3) . .
O38 Na3' O46 Na4 105(3) 1_545 .
O29 Na3' O46 Na4 -162(3) . .
Na2' Na3' O46 Na4 160(4) . .
Na3 Na3' O46 Na2' -34(2) . .
Na4' Na3' O46 Na2' 147(2) . .
O38 Na3' O46 Na2' -56(3) 1_545 .
O29 Na3' O46 Na2' 38.0(18) . .
Na4 Na3' O46 Na2' -160(4) . .
Na4' Na3' O46 Na3 -179.0(19) . .
O38 Na3' O46 Na3 -21.8(17) 1_545 .
O29 Na3' O46 Na3 71.7(12) . .
Na2' Na3' O46 Na3 34(2) . .
Na4 Na3' O46 Na3 -127(3) . .
O46 Na2' O47 Na3 57(3) . 2_666
Na3 Na2' O47 Na3 86.9(16) . 2_666
Na2 Na2' O47 Na3 -97.8(16) . 2_666
Na4 Na2' O47 Na3 24(3) . 2_666
O29 Na2' O47 Na3 144.0(14) . 2_666
Na3' Na2' O47 Na3 90.8(15) . 2_666
O46 Na2' O47 Na3 -30(2) . .
Na2 Na2' O47 Na3 175.3(15) . .
Na4 Na2' O47 Na3 -63.1(19) . .
O29 Na2' O47 Na3 57.1(8) . .
Na3' Na2' O47 Na3 3.9(8) . .
Na3 Na2' O47 Na3 -86.9(16) 2_666 .
Na3' Na3 O47 Na2' -40(7) . .
O47 Na3 O47 Na2' 112.5(16) 2_666 .
O46 Na3 O47 Na2' 17.0(14) . .
O29 Na3 O47 Na2' -65.5(12) . .
O38 Na3 O47 Na2' -173.4(15) 1_545 .
C12 Na3 O47 Na2' -161.5(13) 1_545 .
Na3 Na3 O47 Na2' 112.5(16) 2_666 .
Na4 Na3 O47 Na2' 32.5(12) . .
Na2' Na3 O47 Na2' 143.8(11) 2_666 .
Na4' Na3 O47 Na2' -12(3) . .
Na3' Na3 O47 Na3 -153(7) . 2_666
O47 Na3 O47 Na3 0.000(1) 2_666 2_666
O46 Na3 O47 Na3 -95.5(14) . 2_666
Na2' Na3 O47 Na3 -112.5(16) . 2_666
O29 Na3 O47 Na3 -178.0(12) . 2_666
O38 Na3 O47 Na3 74.1(14) 1_545 2_666
C12 Na3 O47 Na3 85.9(11) 1_545 2_666
Na4 Na3 O47 Na3 -80.1(11) . 2_666
Na2' Na3 O47 Na3 31.2(9) 2_666 2_666
Na4' Na3 O47 Na3 -125(3) . 2_666
Na1 O36 C1 C2 -84.8(14) . .
O36 C1 C2 N1 -91.5(16) . .
C3 N1 C2 C1 63.1(17) . .
C4 N1 C2 C1 -172.3(13) 2_565 .
C4 N1 C3 C4 56.5(17) 2_565 .
C2 N1 C3 C4 179.5(12) . .
N1 C3 C4 N1 -56.0(17) . 2_565
Na4' O37' C5 O37 2(10) 2_766 .
O37 O37' C5 C6 -108(4) . .
Na4' O37' C5 C6 -106(10) 2_766 .
Na4' O37 C5 O37' 104(3) . .
Na4' O37 C5 O37' -1(3) 2_766 .
O37' O37 C5 C6 123(4) . .
Na4' O37 C5 C6 -134(2) . .
Na4' O37 C5 C6 122(2) 2_766 .
O37' C5 C6 N2 23(5) . .
O37 C5 C6 N2 -60(3) . .
C9 N2 C6 C5 177.7(17) . .
C7 N2 C6 C5 -63(2) . .
C9 N2 C7 C8 -60.8(15) . .
C6 N2 C7 C8 177.9(12) . .
N2 C7 C8 N3 62.5(15) . .
C10 N3 C8 C7 -57.4(15) . .
C11 N3 C8 C7 -178.9(12) . .
C6 N2 C9 C10 -177.9(12) . .
C7 N2 C9 C10 58.0(15) . .
N2 C9 C10 N3 -58.8(17) . .
C11 N3 C10 C9 176.1(13) . .
C8 N3 C10 C9 55.6(16) . .
C10 N3 C11 C12 71(2) . .
C8 N3 C11 C12 -170.1(16) . .
N3 C11 C12 O38 68(2) . .
N3 C11 C12 Na3 136.4(12) . 1_565
Na3' O38 C12 C11 66.5(18) 1_565 .
Na3 O38 C12 C11 85.2(15) 1_565 .
Na3' O38 C12 Na3 -18.7(9) 1_565 1_565
